data_4119363
loop_
_publ_author_name
'Devin C. Schmitt'
'Neel Haldolaarachchige'
'Joseph Prestigiacomo'
'Amar Karki'
'David P. Young'
'Shane Stadler'
'Rongying Jin'
'Julia Y. Chan'

_publ_section_title
;
 Structural Complexity Meets Transport and Magnetic Anisotropy in Single
 Crystalline Ln30Ru4Sn31 (Ln = Gd, Dy)
;
_journal_name_full 'Journal of the American Chemical Society'
_journal_page_first 2748
_journal_page_last 2758
_journal_paper_doi 10.1021/ja311779t
_journal_volume 135
_journal_year 2013
_chemical_formula_moiety 'Ru12 Sn58.94 Tb60'
_chemical_formula_sum 'Ru12 Sn58.94 Tb60'
_chemical_formula_weight 17745.41
_chemical_name_systematic
;
 ?
;
_space_group_IT_number 58
_symmetry_cell_setting orthorhombic
_symmetry_space_group_name_Hall '-P 2 2n'
_symmetry_space_group_name_H-M 'P n n m'
_atom_sites_solution_primary direct
_atom_sites_solution_secondary difmap
_audit_creation_method SHELXL-97
_cell_angle_alpha 90.00
_cell_angle_beta 90.00
_cell_angle_gamma 90.00
_cell_formula_units_Z 1
_cell_length_a 11.6960(10)
_cell_length_b 24.5050(10)
_cell_length_c 11.578(2)
_cell_measurement_reflns_used 5851
_cell_measurement_temperature 296(2)
_cell_measurement_theta_max 30.999
_cell_measurement_theta_min 4.076
_cell_volume 3318.4(7)
_computing_structure_refinement 'SHELXL-97 (Sheldrick, 2008)'
_diffrn_ambient_temperature 296(2)
_diffrn_measured_fraction_theta_full 0.996
_diffrn_measured_fraction_theta_max 0.996
_diffrn_measurement_device_type 'Nonius KappaCCD'
_diffrn_measurement_method '\w and \f scans'
_diffrn_radiation_monochromator graphite
_diffrn_radiation_source 'fine-focus sealed tube'
_diffrn_radiation_type MoK\a
_diffrn_radiation_wavelength 0.71073
_diffrn_reflns_av_R_equivalents 0.0181
_diffrn_reflns_av_sigmaI/netI 0.0264
_diffrn_reflns_limit_h_max 16
_diffrn_reflns_limit_h_min -16
_diffrn_reflns_limit_k_max 35
_diffrn_reflns_limit_k_min -35
_diffrn_reflns_limit_l_max 16
_diffrn_reflns_limit_l_min -16
_diffrn_reflns_number 40124
_diffrn_reflns_theta_full 30.99
_diffrn_reflns_theta_max 30.99
_diffrn_reflns_theta_min 4.15
_exptl_absorpt_coefficient_mu 43.630
_exptl_absorpt_correction_T_max 0.3544
_exptl_absorpt_correction_T_min 0.2190
_exptl_absorpt_correction_type multi-scan
_exptl_absorpt_process_details 'HKL Scalepack (Otwinowski & Minor 1997)'
_exptl_crystal_colour grey
_exptl_crystal_density_diffrn 8.879
_exptl_crystal_description orthorhombic
_exptl_crystal_F_000 7373
_exptl_crystal_size_max 0.05
_exptl_crystal_size_mid 0.03
_exptl_crystal_size_min 0.03
_refine_diff_density_max 2.190
_refine_diff_density_min -1.643
_refine_diff_density_rms 0.416
_refine_ls_extinction_coef 0.000133(4)
_refine_ls_extinction_expression Fc^*^=kFc[1+0.001xFc^2^\l^3^/sin(2\q)]^-1/4^
_refine_ls_extinction_method SHELXL
_refine_ls_goodness_of_fit_ref 1.290
_refine_ls_matrix_type full
_refine_ls_number_parameters 181
_refine_ls_number_reflns 5502
_refine_ls_number_restraints 0
_refine_ls_restrained_S_all 1.290
_refine_ls_R_factor_all 0.0299
_refine_ls_R_factor_gt 0.0230
_refine_ls_shift/su_max 0.002
_refine_ls_shift/su_mean 0.000
_refine_ls_structure_factor_coef Fsqd
_refine_ls_weighting_details 'calc w=1/[\s^2^(Fo^2^)+(0.0101P)^2^+9.9000P] where P=(Fo^2^+2Fc^2^)/3'
_refine_ls_weighting_scheme calc
_refine_ls_wR_factor_gt 0.0436
_refine_ls_wR_factor_ref 0.0448
_reflns_number_gt 4865
_reflns_number_total 5502
_reflns_threshold_expression I>2\s(I)
_cod_data_source_file ja311779t_si_002_2.cif
_cod_data_source_block shelxl
_cod_database_code 4119363

loop_
_symmetry_equiv_pos_as_xyz
'x, y, z'
'-x, -y, z'
'x+1/2, -y+1/2, -z+1/2'
'-x+1/2, y+1/2, -z+1/2'
'-x, -y, -z'
'x, y, -z'
'-x-1/2, y-1/2, z-1/2'
'x-1/2, -y-1/2, z-1/2'

loop_
_atom_site_label
_atom_site_type_symbol
_atom_site_fract_x
_atom_site_fract_y
_atom_site_fract_z
_atom_site_U_iso_or_equiv
_atom_site_adp_type
_atom_site_occupancy
_atom_site_symmetry_multiplicity
_atom_site_calc_flag
_atom_site_refinement_flags
Tb01 Tb 0.13793(4) 0.658250(17) 0.0000 0.01038(8) Uani 1 2 d S
Tb02 Tb 0.59003(3) 0.898000(17) 0.0000 0.00943(8) Uani 1 2 d S
Tb03 Tb 0.26482(3) 0.969769(17) 0.0000 0.00933(8) Uani 1 2 d S
Tb04 Tb 0.78423(4) 0.801697(17) 0.0000 0.01106(9) Uani 1 2 d S
Tb05 Tb 0.0000 0.0000 0.26695(3) 0.00881(8) Uani 1 2 d S
Tb06 Tb 0.32487(4) 0.418402(18) 0.0000 0.01350(9) Uani 1 2 d S
Tb07 Tb 0.44070(2) 0.652902(12) 0.81881(3) 0.00996(6) Uani 1 1 d .
Tb08 Tb 0.82086(2) 0.473606(12) 0.17554(2) 0.00891(6) Uani 1 1 d .
Tb09 Tb 0.73165(3) 0.720418(12) 0.26150(3) 0.01129(6) Uani 1 1 d .
Tb10 Tb 0.42996(2) 0.882974(12) 0.26191(3) 0.01087(6) Uani 1 1 d .
Tb11 Tb 0.93699(9) 0.14084(5) 0.0000 0.01297(19) Uani 0.765(3) 2 d SP
T11' Tb 0.9344(4) 0.12428(15) 0.0000 0.01297(19) Uani 0.235(3) 2 d SP
Sn01 Sn 0.0000 0.5000 0.36319(5) 0.00890(11) Uani 1 2 d S
Sn02 Sn 0.0000 1.0000 0.0000 0.01467(18) Uani 1 4 d S
Sn03 Sn 0.35208(5) 0.84930(2) 0.0000 0.01144(12) Uani 1 2 d S
Sn04 Sn 0.83766(3) 0.921609(17) 0.12585(3) 0.00909(8) Uani 1 1 d .
Sn05 Sn 0.34328(5) 0.73545(2) 0.0000 0.01103(12) Uani 1 2 d S
Sn06 Sn 0.61468(6) 0.70589(2) 0.0000 0.01251(12) Uani 1 2 d S
Sn07 Sn 0.62056(5) 0.44425(2) 0.0000 0.01033(11) Uani 1 2 d S
Sn08 Sn 0.95719(5) 0.55853(3) 0.0000 0.01203(12) Uani 1 2 d S
Sn09 Sn 0.67441(4) 0.591628(17) 0.26484(4) 0.01041(8) Uani 1 1 d .
Sn10 Sn 0.67872(3) 0.844945(16) 0.23586(3) 0.00818(8) Uani 1 1 d .
Sn11 Sn 0.9817(3) 0.74805(12) 0.8477(3) 0.0100(3) Uani 0.765(3) 1 d P
S11' Sn 0.9736(11) 0.7415(5) 0.8394(12) 0.0100(3) Uani 0.235(3) 1 d P
S12' Sn 0.85907(6) 0.67606(3) 0.0000 0.01065(13) Uani 0.235(3) 2 d SP
Ru12 Ru 0.85907(6) 0.67606(3) 0.0000 0.01065(13) Uani 0.765(3) 2 d SP
Ru01 Ru 0.51232(4) 0.78732(2) 0.12516(4) 0.00900(9) Uani 1 1 d .
R02' Ru 0.1275(3) 0.77376(12) 0.0000 0.0124(9) Uani 0.235(3) 2 d SP

loop_
_atom_site_aniso_label
_atom_site_aniso_U_11
_atom_site_aniso_U_22
_atom_site_aniso_U_33
_atom_site_aniso_U_23
_atom_site_aniso_U_13
_atom_site_aniso_U_12
Tb01 0.01228(19) 0.01111(19) 0.00774(18) 0.000 0.000 -0.00258(16)
Tb02 0.00918(18) 0.01086(19) 0.00825(19) 0.000 0.000 0.00152(15)
Tb03 0.00852(18) 0.00918(18) 0.01029(19) 0.000 0.000 -0.00016(15)
Tb04 0.0150(2) 0.01007(19) 0.00814(19) 0.000 0.000 -0.00097(16)
Tb05 0.00825(18) 0.00912(18) 0.00907(19) 0.000 0.000 -0.00013(15)
Tb06 0.0176(2) 0.0133(2) 0.0096(2) 0.000 0.000 0.00656(17)
Tb07 0.00909(13) 0.01084(13) 0.00994(14) -0.00146(11) -0.00102(11) 0.00016(11)
Tb08 0.00873(13) 0.00931(13) 0.00870(13) 0.00057(10) -0.00047(11) -0.00021(10)
Tb09 0.01169(14) 0.00951(13) 0.01269(14) 0.00073(11) 0.00040(11) 0.00022(11)
Tb10 0.00764(13) 0.01273(14) 0.01223(14) -0.00444(11) -0.00057(11) 0.00045(11)
Tb11 0.0091(2) 0.0202(6) 0.0096(2) 0.000 0.000 -0.0036(4)
T11' 0.0091(2) 0.0202(6) 0.0096(2) 0.000 0.000 -0.0036(4)
Sn01 0.0083(2) 0.0094(3) 0.0090(3) 0.000 0.000 -0.0010(2)
Sn02 0.0111(4) 0.0229(5) 0.0101(4) 0.000 0.000 -0.0043(4)
Sn03 0.0144(3) 0.0090(3) 0.0109(3) 0.000 0.000 0.0024(2)
Sn04 0.00959(19) 0.00997(19) 0.00772(18) 0.00048(15) -0.00053(14) -0.00149(15)
Sn05 0.0126(3) 0.0110(3) 0.0095(3) 0.000 0.000 -0.0043(2)
Sn06 0.0196(3) 0.0088(3) 0.0091(3) 0.000 0.000 -0.0021(2)
Sn07 0.0106(3) 0.0116(3) 0.0088(3) 0.000 0.000 -0.0023(2)
Sn08 0.0112(3) 0.0167(3) 0.0082(3) 0.000 0.000 -0.0038(2)
Sn09 0.00865(18) 0.0123(2) 0.0102(2) 0.00040(16) -0.00056(15) -0.00180(15)
Sn10 0.00773(18) 0.00921(18) 0.00760(18) -0.00028(15) -0.00039(15) -0.00040(15)
Sn11 0.0113(6) 0.0101(9) 0.0087(6) -0.0022(5) -0.0003(4) 0.0001(5)
S11' 0.0113(6) 0.0101(9) 0.0087(6) -0.0022(5) -0.0003(4) 0.0001(5)
S12' 0.0116(3) 0.0113(3) 0.0090(3) 0.000 0.000 0.0014(3)
Ru12 0.0116(3) 0.0113(3) 0.0090(3) 0.000 0.000 0.0014(3)
Ru01 0.0105(2) 0.0093(2) 0.0073(2) -0.00070(17) -0.00138(18) -0.00110(18)
R02' 0.0207(17) 0.0083(15) 0.0083(15) 0.000 0.000 0.0019(12)

loop_
_atom_type_symbol
_atom_type_description
_atom_type_scat_dispersion_real
_atom_type_scat_dispersion_imag
_atom_type_scat_source
Tb Tb -0.1723 4.1537 'International Tables Vol C Tables 4.2.6.8 and 6.1.1.4'
Ru Ru -1.2594 0.8363 'International Tables Vol C Tables 4.2.6.8 and 6.1.1.4'
Sn Sn -0.6537 1.4246 'International Tables Vol C Tables 4.2.6.8 and 6.1.1.4'

loop_
_geom_angle_atom_site_label_1
_geom_angle_atom_site_label_2
_geom_angle_atom_site_label_3
_geom_angle
_geom_angle_site_symmetry_1
_geom_angle_site_symmetry_3
R02' Tb01 Sn05 54.25(7) . .
R02' Tb01 Sn10 91.829(15) . 3_465
Sn05 Tb01 Sn10 83.949(11) . 3_465
R02' Tb01 Sn10 91.829(15) . 8_575
Sn05 Tb01 Sn10 83.949(11) . 8_575
Sn10 Tb01 Sn10 162.03(2) 3_465 8_575
R02' Tb01 Sn08 136.67(7) . 1_455
Sn05 Tb01 Sn08 169.09(2) . 1_455
Sn10 Tb01 Sn08 94.686(11) 3_465 1_455
Sn10 Tb01 Sn08 94.686(11) 8_575 1_455
R02' Tb01 Ru12 79.90(7) . 1_455
Sn05 Tb01 Ru12 134.15(2) . 1_455
Sn10 Tb01 Ru12 98.981(11) 3_465 1_455
Sn10 Tb01 Ru12 98.981(11) 8_575 1_455
Sn08 Tb01 Ru12 56.763(18) 1_455 1_455
R02' Tb01 S12' 79.90(7) . 1_455
Sn05 Tb01 S12' 134.15(2) . 1_455
Sn10 Tb01 S12' 98.981(11) 3_465 1_455
Sn10 Tb01 S12' 98.981(11) 8_575 1_455
Sn08 Tb01 S12' 56.763(18) 1_455 1_455
Ru12 Tb01 S12' 0.00(2) 1_455 1_455
R02' Tb01 Sn11 47.33(6) . 6_456
Sn05 Tb01 Sn11 91.25(5) . 6_456
Sn10 Tb01 Sn11 65.28(6) 3_465 6_456
Sn10 Tb01 Sn11 128.23(6) 8_575 6_456
Sn08 Tb01 Sn11 98.03(5) 1_455 6_456
Ru12 Tb01 Sn11 51.27(6) 1_455 6_456
S12' Tb01 Sn11 51.27(6) 1_455 6_456
R02' Tb01 Sn11 47.33(6) . 1_454
Sn05 Tb01 Sn11 91.25(5) . 1_454
Sn10 Tb01 Sn11 128.23(6) 3_465 1_454
Sn10 Tb01 Sn11 65.28(6) 8_575 1_454
Sn08 Tb01 Sn11 98.03(5) 1_455 1_454
Ru12 Tb01 Sn11 51.27(6) 1_455 1_454
S12' Tb01 Sn11 51.27(6) 1_455 1_454
Sn11 Tb01 Sn11 63.33(12) 6_456 1_454
R02' Tb01 S11' 50.89(16) . 6_456
Sn05 Tb01 S11' 94.22(18) . 6_456
Sn10 Tb01 S11' 63.7(2) 3_465 6_456
Sn10 Tb01 S11' 130.5(2) 8_575 6_456
Sn08 Tb01 S11' 94.87(17) 1_455 6_456
Ru12 Tb01 S11' 49.7(2) 1_455 6_456
S12' Tb01 S11' 49.7(2) 1_455 6_456
Sn11 Tb01 S11' 3.56(18) 6_456 6_456
Sn11 Tb01 S11' 65.30(16) 1_454 6_456
R02' Tb01 S11' 50.89(16) . 1_454
Sn05 Tb01 S11' 94.22(18) . 1_454
Sn10 Tb01 S11' 130.5(2) 3_465 1_454
Sn10 Tb01 S11' 63.7(2) 8_575 1_454
Sn08 Tb01 S11' 94.87(17) 1_455 1_454
Ru12 Tb01 S11' 49.7(2) 1_455 1_454
S12' Tb01 S11' 49.7(2) 1_455 1_454
Sn11 Tb01 S11' 65.30(16) 6_456 1_454
Sn11 Tb01 S11' 3.56(18) 1_454 1_454
S11' Tb01 S11' 67.1(4) 6_456 1_454
R02' Tb01 Tb10 103.72(5) . 8_575
Sn05 Tb01 Tb10 131.692(9) . 8_575
Sn10 Tb01 Tb10 143.685(16) 3_465 8_575
Sn10 Tb01 Tb10 51.498(12) 8_575 8_575
Sn08 Tb01 Tb10 51.847(9) 1_455 8_575
Ru12 Tb01 Tb10 53.331(10) 1_455 8_575
S12' Tb01 Tb10 53.331(10) 1_455 8_575
Sn11 Tb01 Tb10 101.90(7) 6_456 8_575
Sn11 Tb01 Tb10 56.44(4) 1_454 8_575
S11' Tb01 Tb10 101.3(2) 6_456 8_575
S11' Tb01 Tb10 52.89(15) 1_454 8_575
Sn03 Tb02 Sn01 90.316(14) . 3_565
Sn03 Tb02 Sn01 90.316(14) . 7_665
Sn01 Tb02 Sn01 60.57(2) 3_565 7_665
Sn03 Tb02 Sn10 97.927(13) . .
Sn01 Tb02 Sn10 90.093(15) 3_565 .
Sn01 Tb02 Sn10 149.661(16) 7_665 .
Sn03 Tb02 Sn10 97.927(13) . 6
Sn01 Tb02 Sn10 149.661(16) 3_565 6
Sn01 Tb02 Sn10 90.093(15) 7_665 6
Sn10 Tb02 Sn10 117.31(2) . 6
Sn03 Tb02 Ru01 53.568(14) . 6
Sn01 Tb02 Ru01 143.705(17) 3_565 6
Sn01 Tb02 Ru01 110.496(15) 7_665 6
Sn10 Tb02 Ru01 97.701(17) . 6
Sn10 Tb02 Ru01 50.362(12) 6 6
Sn03 Tb02 Ru01 53.568(14) . .
Sn01 Tb02 Ru01 110.496(15) 3_565 .
Sn01 Tb02 Ru01 143.705(17) 7_665 .
Sn10 Tb02 Ru01 50.362(12) . .
Sn10 Tb02 Ru01 97.701(17) 6 .
Ru01 Tb02 Ru01 53.73(2) 6 .
Sn03 Tb02 Tb04 110.694(19) . .
Sn01 Tb02 Tb04 143.691(12) 3_565 .
Sn01 Tb02 Tb04 143.691(12) 7_665 .
Sn10 Tb02 Tb04 58.806(10) . .
Sn10 Tb02 Tb04 58.806(11) 6 .
Ru01 Tb02 Tb04 65.617(14) 6 .
Ru01 Tb02 Tb04 65.617(14) . .
Sn03 Tb02 Sn04 151.340(11) . .
Sn01 Tb02 Sn04 86.095(13) 3_565 .
Sn01 Tb02 Sn04 112.219(15) 7_665 .
Sn10 Tb02 Sn04 53.719(11) . .
Sn10 Tb02 Sn04 99.438(16) 6 .
Ru01 Tb02 Sn04 126.714(17) 6 .
Ru01 Tb02 Sn04 101.416(15) . .
Tb04 Tb02 Sn04 61.100(13) . .
Sn03 Tb02 Sn04 151.340(11) . 6
Sn01 Tb02 Sn04 112.219(15) 3_565 6
Sn01 Tb02 Sn04 86.095(13) 7_665 6
Sn10 Tb02 Sn04 99.438(16) . 6
Sn10 Tb02 Sn04 53.719(11) 6 6
Ru01 Tb02 Sn04 101.416(15) 6 6
Ru01 Tb02 Sn04 126.714(17) . 6
Tb04 Tb02 Sn04 61.100(13) . 6
Sn04 Tb02 Sn04 52.518(18) . 6
Sn03 Tb02 Tb10 58.616(9) . 6
Sn01 Tb02 Tb10 109.478(15) 3_565 6
Sn01 Tb02 Tb10 58.651(10) 7_665 6
Sn10 Tb02 Tb10 148.278(17) . 6
Sn10 Tb02 Tb10 53.479(12) 6 6
Ru01 Tb02 Tb10 51.862(11) 6 6
Ru01 Tb02 Tb10 98.479(16) . 6
Tb04 Tb02 Tb10 106.758(10) . 6
Sn04 Tb02 Tb10 148.438(12) . 6
Sn04 Tb02 Tb10 95.920(13) 6 6
Sn03 Tb02 Tb10 58.616(9) . .
Sn01 Tb02 Tb10 58.651(10) 3_565 .
Sn01 Tb02 Tb10 109.478(15) 7_665 .
Sn10 Tb02 Tb10 53.479(12) . .
Sn10 Tb02 Tb10 148.278(17) 6 .
Ru01 Tb02 Tb10 98.479(16) 6 .
Ru01 Tb02 Tb10 51.862(11) . .
Tb04 Tb02 Tb10 106.758(10) . .
Sn04 Tb02 Tb10 95.920(13) . .
Sn04 Tb02 Tb10 148.438(12) 6 .
Tb10 Tb02 Tb10 115.641(18) 6 .
Sn03 Tb03 Sn02 122.523(17) . .
Sn03 Tb03 Sn01 86.506(14) . 3_565
Sn02 Tb03 Sn01 140.164(12) . 3_565
Sn03 Tb03 Sn01 86.506(14) . 7_665
Sn02 Tb03 Sn01 140.164(12) . 7_665
Sn01 Tb03 Sn01 58.15(2) 3_565 7_665
Sn03 Tb03 Sn04 153.011(9) . 2_675
Sn02 Tb03 Sn04 56.835(10) . 2_675
Sn01 Tb03 Sn04 84.696(12) 3_565 2_675
Sn01 Tb03 Sn04 109.976(15) 7_665 2_675
Sn03 Tb03 Sn04 153.011(9) . 5_675
Sn02 Tb03 Sn04 56.835(10) . 5_675
Sn01 Tb03 Sn04 109.976(15) 3_565 5_675
Sn01 Tb03 Sn04 84.696(12) 7_665 5_675
Sn04 Tb03 Sn04 53.051(18) 2_675 5_675
Sn03 Tb03 T11' 64.39(8) . 5_665
Sn02 Tb03 T11' 58.14(7) . 5_665
Sn01 Tb03 T11' 139.45(5) 3_565 5_665
Sn01 Tb03 T11' 139.45(5) 7_665 5_665
Sn04 Tb03 T11' 108.21(7) 2_675 5_665
Sn04 Tb03 T11' 108.21(7) 5_675 5_665
Sn03 Tb03 Sn09 70.875(12) . 8_575
Sn02 Tb03 Sn09 78.084(11) . 8_575
Sn01 Tb03 Sn09 141.114(15) 3_565 8_575
Sn01 Tb03 Sn09 88.450(14) 7_665 8_575
Sn04 Tb03 Sn09 128.716(16) 2_675 8_575
Sn04 Tb03 Sn09 83.412(13) 5_675 8_575
T11' Tb03 Sn09 56.576(14) 5_665 8_575
Sn03 Tb03 Sn09 70.875(12) . 3_465
Sn02 Tb03 Sn09 78.084(11) . 3_465
Sn01 Tb03 Sn09 88.450(14) 3_565 3_465
Sn01 Tb03 Sn09 141.114(15) 7_665 3_465
Sn04 Tb03 Sn09 83.412(13) 2_675 3_465
Sn04 Tb03 Sn09 128.716(16) 5_675 3_465
T11' Tb03 Sn09 56.576(14) 5_665 3_465
Sn09 Tb03 Sn09 111.93(2) 8_575 3_465
Sn03 Tb03 Tb11 60.12(2) . 5_665
Sn02 Tb03 Tb11 62.40(2) . 5_665
Sn01 Tb03 Tb11 136.519(18) 3_565 5_665
Sn01 Tb03 Tb11 136.519(18) 7_665 5_665
Sn04 Tb03 Tb11 111.96(2) 2_675 5_665
Sn04 Tb03 Tb11 111.96(2) 5_675 5_665
T11' Tb03 Tb11 4.26(8) 5_665 5_665
Sn09 Tb03 Tb11 56.173(11) 8_575 5_665
Sn09 Tb03 Tb11 56.173(11) 3_465 5_665
Sn03 Tb03 Tb02 133.277(19) . 5_675
Sn02 Tb03 Tb02 104.200(13) . 5_675
Sn01 Tb03 Tb02 53.632(9) 3_565 5_675
Sn01 Tb03 Tb02 53.632(9) 7_665 5_675
Sn04 Tb03 Tb02 56.483(12) 2_675 5_675
Sn04 Tb03 Tb02 56.483(12) 5_675 5_675
T11' Tb03 Tb02 162.34(8) 5_665 5_675
Sn09 Tb03 Tb02 123.709(11) 8_575 5_675
Sn09 Tb03 Tb02 123.709(11) 3_465 5_675
Tb11 Tb03 Tb02 166.60(2) 5_665 5_675
Sn06 Tb04 Sn10 90.241(13) . 6
Sn06 Tb04 Sn10 90.241(13) . .
Sn10 Tb04 Sn10 118.44(2) 6 .
Sn06 Tb04 Sn11 98.77(5) . 6_556
Sn10 Tb04 Sn11 153.33(7) 6 6_556
Sn10 Tb04 Sn11 86.76(7) . 6_556
Sn06 Tb04 Sn11 98.77(5) . 1_554
Sn10 Tb04 Sn11 86.76(7) 6 1_554
Sn10 Tb04 Sn11 153.33(7) . 1_554
Sn11 Tb04 Sn11 67.13(14) 6_556 1_554
Sn06 Tb04 S12' 56.058(19) . .
Sn10 Tb04 S12' 115.271(12) 6 .
Sn10 Tb04 S12' 115.271(12) . .
Sn11 Tb04 S12' 53.53(6) 6_556 .
Sn11 Tb04 S12' 53.53(6) 1_554 .
Sn06 Tb04 S11' 95.35(18) . 6_556
Sn10 Tb04 S11' 155.3(2) 6 6_556
Sn10 Tb04 S11' 85.7(2) . 6_556
Sn11 Tb04 S11' 3.6(2) 6_556 6_556
Sn11 Tb04 S11' 68.62(17) 1_554 6_556
S12' Tb04 S11' 51.4(2) . 6_556
Sn06 Tb04 S11' 95.35(17) . 1_554
Sn10 Tb04 S11' 85.7(2) 6 1_554
Sn10 Tb04 S11' 155.3(2) . 1_554
Sn11 Tb04 S11' 68.62(17) 6_556 1_554
Sn11 Tb04 S11' 3.6(2) 1_554 1_554
S12' Tb04 S11' 51.4(2) . 1_554
S11' Tb04 S11' 69.9(5) 6_556 1_554
Sn06 Tb04 Tb02 95.909(19) . .
Sn10 Tb04 Tb02 59.372(11) 6 .
Sn10 Tb04 Tb02 59.372(11) . .
Sn11 Tb04 Tb02 143.05(7) 6_556 .
Sn11 Tb04 Tb02 143.05(7) 1_554 .
S12' Tb04 Tb02 151.97(2) . .
S11' Tb04 Tb02 143.2(3) 6_556 .
S11' Tb04 Tb02 143.2(3) 1_554 .
Sn06 Tb04 Sn04 142.476(16) . .
Sn10 Tb04 Sn04 98.867(16) 6 .
Sn10 Tb04 Sn04 53.437(11) . .
Sn11 Tb04 Sn04 89.19(6) 6_556 .
Sn11 Tb04 Sn04 117.93(4) 1_554 .
S12' Tb04 Sn04 142.688(16) . .
S11' Tb04 Sn04 91.3(2) 6_556 .
S11' Tb04 Sn04 121.47(17) 1_554 .
Tb02 Tb04 Sn04 59.714(12) . .
Sn06 Tb04 Sn04 142.476(16) . 6
Sn10 Tb04 Sn04 53.437(11) 6 6
Sn10 Tb04 Sn04 98.867(16) . 6
Sn11 Tb04 Sn04 117.93(4) 6_556 6
Sn11 Tb04 Sn04 89.19(6) 1_554 6
S12' Tb04 Sn04 142.688(16) . 6
S11' Tb04 Sn04 121.47(17) 6_556 6
S11' Tb04 Sn04 91.3(2) 1_554 6
Tb02 Tb04 Sn04 59.714(12) . 6
Sn04 Tb04 Sn04 51.748(17) . 6
Sn09 Tb05 Sn09 166.16(2) 4_545 3_455
Sn09 Tb05 Sn02 83.082(11) 4_545 1_545
Sn09 Tb05 Sn02 83.082(11) 3_455 1_545
Sn09 Tb05 Sn04 89.041(13) 4_545 1_445
Sn09 Tb05 Sn04 83.803(13) 3_455 1_445
Sn02 Tb05 Sn04 58.832(11) 1_545 1_445
Sn09 Tb05 Sn04 83.803(13) 4_545 2_665
Sn09 Tb05 Sn04 89.041(13) 3_455 2_665
Sn02 Tb05 Sn04 58.832(11) 1_545 2_665
Sn04 Tb05 Sn04 117.66(2) 1_445 2_665
Sn09 Tb05 Sn07 94.512(14) 4_545 3_455
Sn09 Tb05 Sn07 96.668(15) 3_455 3_455
Sn02 Tb05 Sn07 143.958(11) 1_545 3_455
Sn04 Tb05 Sn07 157.193(15) 1_445 3_455
Sn04 Tb05 Sn07 85.133(15) 2_665 3_455
Sn09 Tb05 Sn07 96.668(15) 4_545 7_656
Sn09 Tb05 Sn07 94.512(14) 3_455 7_656
Sn02 Tb05 Sn07 143.958(11) 1_545 7_656
Sn04 Tb05 Sn07 85.133(15) 1_445 7_656
Sn04 Tb05 Sn07 157.193(15) 2_665 7_656
Sn07 Tb05 Sn07 72.08(2) 3_455 7_656
Sn09 Tb05 Tb07 54.906(10) 4_545 7_655
Sn09 Tb05 Tb07 127.764(10) 3_455 7_655
Sn02 Tb05 Tb07 98.954(8) 1_545 7_655
Sn04 Tb05 Tb07 141.241(11) 1_445 7_655
Sn04 Tb05 Tb07 51.780(10) 2_665 7_655
Sn07 Tb05 Tb07 53.167(11) 3_455 7_655
Sn07 Tb05 Tb07 110.352(14) 7_656 7_655
Sn09 Tb05 Tb07 127.764(10) 4_545 8_565
Sn09 Tb05 Tb07 54.906(10) 3_455 8_565
Sn02 Tb05 Tb07 98.954(8) 1_545 8_565
Sn04 Tb05 Tb07 51.780(10) 1_445 8_565
Sn04 Tb05 Tb07 141.241(11) 2_665 8_565
Sn07 Tb05 Tb07 110.353(14) 3_455 8_565
Sn07 Tb05 Tb07 53.167(11) 7_656 8_565
Tb07 Tb05 Tb07 162.093(15) 7_655 8_565
Sn09 Tb05 Tb08 123.081(10) 4_545 3_455
Sn09 Tb05 Tb08 59.713(10) 3_455 3_455
Sn02 Tb05 Tb08 99.917(8) 1_545 3_455
Sn04 Tb05 Tb08 140.793(11) 1_445 3_455
Sn04 Tb05 Tb08 53.373(10) 2_665 3_455
Sn07 Tb05 Tb08 51.832(11) 3_455 3_455
Sn07 Tb05 Tb08 109.844(15) 7_656 3_455
Tb07 Tb05 Tb08 68.663(6) 7_655 3_455
Tb07 Tb05 Tb08 108.074(7) 8_565 3_455
Sn09 Tb05 Tb08 59.713(10) 4_545 4_545
Sn09 Tb05 Tb08 123.081(10) 3_455 4_545
Sn02 Tb05 Tb08 99.917(8) 1_545 4_545
Sn04 Tb05 Tb08 53.374(10) 1_445 4_545
Sn04 Tb05 Tb08 140.793(11) 2_665 4_545
Sn07 Tb05 Tb08 109.844(15) 3_455 4_545
Sn07 Tb05 Tb08 51.832(11) 7_656 4_545
Tb07 Tb05 Tb08 108.074(7) 7_655 4_545
Tb07 Tb05 Tb08 68.663(6) 8_565 4_545
Tb08 Tb05 Tb08 160.166(15) 3_455 4_545
Sn09 Tb05 Tb06 143.485(15) 4_545 7_656
Sn09 Tb05 Tb06 50.323(12) 3_455 7_656
Sn02 Tb05 Tb06 133.308(8) 1_545 7_656
Sn04 Tb05 Tb06 111.031(11) 1_445 7_656
Sn04 Tb05 Tb06 110.556(12) 2_665 7_656
Sn07 Tb05 Tb06 55.489(14) 3_455 7_656
Sn07 Tb05 Tb06 57.133(14) 7_656 7_656
Tb07 Tb05 Tb06 107.059(11) 7_655 7_656
Tb07 Tb05 Tb06 59.545(8) 8_565 7_656
Tb08 Tb05 Tb06 57.415(8) 3_455 7_656
Tb08 Tb05 Tb06 107.595(11) 4_545 7_656
Sn09 Tb06 Sn09 170.83(2) 5_665 2_665
Sn09 Tb06 Sn06 85.501(11) 5_665 5_665
Sn09 Tb06 Sn06 85.501(11) 2_665 5_665
Sn09 Tb06 Ru12 86.752(12) 5_665 5_665
Sn09 Tb06 Ru12 86.752(12) 2_665 5_665
Sn06 Tb06 Ru12 55.972(19) 5_665 5_665
Sn09 Tb06 S12' 86.752(12) 5_665 5_665
Sn09 Tb06 S12' 86.752(12) 2_665 5_665
Sn06 Tb06 S12' 55.972(19) 5_665 5_665
Ru12 Tb06 S12' 0.00(3) 5_665 5_665
Sn09 Tb06 Sn08 90.927(12) 5_665 5_665
Sn09 Tb06 Sn08 90.927(12) 2_665 5_665
Sn06 Tb06 Sn08 112.79(2) 5_665 5_665
Ru12 Tb06 Sn08 56.820(19) 5_665 5_665
S12' Tb06 Sn08 56.820(19) 5_665 5_665
Sn09 Tb06 Sn07 94.473(12) 5_665 5_665
Sn09 Tb06 Sn07 94.473(12) 2_665 5_665
Sn06 Tb06 Sn07 156.20(2) 5_665 5_665
Ru12 Tb06 Sn07 147.83(2) 5_665 5_665
S12' Tb06 Sn07 147.83(2) 5_665 5_665
Sn08 Tb06 Sn07 91.012(18) 5_665 5_665
Sn09 Tb06 Sn07 90.671(12) 5_665 .
Sn09 Tb06 Sn07 90.671(12) 2_665 .
Sn06 Tb06 Sn07 87.311(19) 5_665 .
Ru12 Tb06 Sn07 143.28(2) 5_665 .
S12' Tb06 Sn07 143.28(2) 5_665 .
Sn08 Tb06 Sn07 159.90(2) 5_665 .
Sn07 Tb06 Sn07 68.885(19) 5_665 .
Sn09 Tb06 Tb08 126.753(15) 5_665 2_665
Sn09 Tb06 Tb08 61.117(11) 2_665 2_665
Sn06 Tb06 Tb08 142.265(11) 5_665 2_665
Ru12 Tb06 Tb08 101.985(16) 5_665 2_665
S12' Tb06 Tb08 101.985(16) 5_665 2_665
Sn08 Tb06 Tb08 55.412(11) 5_665 2_665
Sn07 Tb06 Tb08 52.470(11) 5_665 2_665
Sn07 Tb06 Tb08 108.677(14) . 2_665
Sn09 Tb06 Tb08 61.117(11) 5_665 5_665
Sn09 Tb06 Tb08 126.753(15) 2_665 5_665
Sn06 Tb06 Tb08 142.265(11) 5_665 5_665
Ru12 Tb06 Tb08 101.985(16) 5_665 5_665
S12' Tb06 Tb08 101.985(16) 5_665 5_665
Sn08 Tb06 Tb08 55.412(11) 5_665 5_665
Sn07 Tb06 Tb08 52.471(11) 5_665 5_665
Sn07 Tb06 Tb08 108.677(14) . 5_665
Tb08 Tb06 Tb08 65.698(15) 2_665 5_665
Sn09 Tb06 Tb07 120.160(16) 5_665 5_666
Sn09 Tb06 Tb07 54.659(11) 2_665 5_666
Sn06 Tb06 Tb07 53.123(12) 5_665 5_666
Ru12 Tb06 Tb07 98.721(16) 5_665 5_666
S12' Tb06 Tb07 98.721(16) 5_665 5_666
Sn08 Tb06 Tb07 140.779(12) 5_665 5_666
Sn07 Tb06 Tb07 108.160(14) 5_665 5_666
Sn07 Tb06 Tb07 52.000(11) . 5_666
Tb08 Tb06 Tb07 110.317(11) 2_665 5_666
Tb08 Tb06 Tb07 159.290(15) 5_665 5_666
Sn09 Tb06 Tb07 54.659(11) 5_665 2_664
Sn09 Tb06 Tb07 120.160(16) 2_665 2_664
Sn06 Tb06 Tb07 53.123(12) 5_665 2_664
Ru12 Tb06 Tb07 98.721(16) 5_665 2_664
S12' Tb06 Tb07 98.721(16) 5_665 2_664
Sn08 Tb06 Tb07 140.779(11) 5_665 2_664
Sn07 Tb06 Tb07 108.160(14) 5_665 2_664
Sn07 Tb06 Tb07 52.000(11) . 2_664
Tb08 Tb06 Tb07 159.290(15) 2_665 2_664
Tb08 Tb06 Tb07 110.317(11) 5_665 2_664
Tb07 Tb06 Tb07 65.663(15) 5_666 2_664
Sn04 Tb07 Sn05 135.738(17) 8_576 1_556
Sn04 Tb07 Sn11 94.12(7) 8_576 3_466
Sn05 Tb07 Sn11 88.13(5) 1_556 3_466
Sn04 Tb07 S11' 96.3(2) 8_576 3_466
Sn05 Tb07 S11' 84.53(17) 1_556 3_466
Sn11 Tb07 S11' 3.6(2) 3_466 3_466
Sn04 Tb07 Sn06 161.988(17) 8_576 1_556
Sn05 Tb07 Sn06 61.930(17) 1_556 1_556
Sn11 Tb07 Sn06 89.51(7) 3_466 1_556
S11' Tb07 Sn06 88.3(2) 3_466 1_556
Sn04 Tb07 Sn10 55.124(11) 8_576 8_576
Sn05 Tb07 Sn10 80.936(15) 1_556 8_576
Sn11 Tb07 Sn10 87.11(7) 3_466 8_576
S11' Tb07 Sn10 86.0(3) 3_466 8_576
Sn06 Tb07 Sn10 142.806(16) 1_556 8_576
Sn04 Tb07 Sn07 87.049(16) 8_576 5_666
Sn05 Tb07 Sn07 87.740(17) 1_556 5_666
Sn11 Tb07 Sn07 175.14(5) 3_466 5_666
S11' Tb07 Sn07 171.66(17) 3_466 5_666
Sn06 Tb07 Sn07 90.817(16) 1_556 5_666
Sn10 Tb07 Sn07 89.698(15) 8_576 5_666
Sn04 Tb07 Sn09 80.923(13) 8_576 6_556
Sn05 Tb07 Sn09 143.213(16) 1_556 6_556
Sn11 Tb07 Sn09 92.61(5) 3_466 6_556
S11' Tb07 Sn09 95.83(19) 3_466 6_556
Sn06 Tb07 Sn09 81.292(16) 1_556 6_556
Sn10 Tb07 Sn09 135.847(15) 8_576 6_556
Sn07 Tb07 Sn09 92.242(15) 5_666 6_556
Sn04 Tb07 Ru01 141.550(15) 8_576 6_556
Sn05 Tb07 Ru01 49.235(14) 1_556 6_556
Sn11 Tb07 Ru01 48.81(6) 3_466 6_556
S11' Tb07 Ru01 46.1(2) 3_466 6_556
Sn06 Tb07 Ru01 48.431(14) 1_556 6_556
Sn10 Tb07 Ru01 105.749(14) 8_576 6_556
Sn07 Tb07 Ru01 128.985(15) 5_666 6_556
Sn09 Tb07 Ru01 106.898(14) 6_556 6_556
Sn04 Tb07 Tb05 52.477(10) 8_576 7_666
Sn05 Tb07 Tb05 142.915(14) 1_556 7_666
Sn11 Tb07 Tb05 128.94(4) 3_466 7_666
S11' Tb07 Tb05 132.53(17) 3_466 7_666
Sn06 Tb07 Tb05 112.460(14) 1_556 7_666
Sn10 Tb07 Tb05 98.103(10) 8_576 7_666
Sn07 Tb07 Tb05 55.188(12) 5_666 7_666
Sn09 Tb07 Tb05 49.964(9) 6_556 7_666
Ru01 Tb07 Tb05 155.548(12) 6_556 7_666
Sn04 Tb07 Tb06 113.378(14) 8_576 5_666
Sn05 Tb07 Tb06 100.747(15) 1_556 5_666
Sn11 Tb07 Tb06 125.04(7) 3_466 5_666
S11' Tb07 Tb06 126.3(3) 3_466 5_666
Sn06 Tb07 Tb06 51.450(14) 1_556 5_666
Sn10 Tb07 Tb06 147.741(14) 8_576 5_666
Sn07 Tb07 Tb06 58.396(14) 5_666 5_666
Sn09 Tb07 Tb06 50.209(12) 6_556 5_666
Ru01 Tb07 Tb06 99.014(13) 6_556 5_666
Tb05 Tb07 Tb06 61.207(9) 7_666 5_666
Sn04 Tb07 Tb09 114.461(14) 8_576 6_556
Sn05 Tb07 Tb09 101.742(14) 1_556 6_556
Sn11 Tb07 Tb09 52.49(7) 3_466 6_556
S11' Tb07 Tb09 54.1(2) 3_466 6_556
Sn06 Tb07 Tb09 55.139(13) 1_556 6_556
Sn10 Tb07 Tb09 139.020(13) 8_576 6_556
Sn07 Tb07 Tb09 131.072(14) 5_666 6_556
Sn09 Tb07 Tb09 52.658(10) 6_556 6_556
Ru01 Tb07 Tb09 55.186(10) 6_556 6_556
Tb05 Tb07 Tb09 102.607(9) 7_666 6_556
Tb06 Tb07 Tb09 72.677(11) 5_666 6_556
Sn01 Tb08 Sn07 174.935(15) 1_655 .
Sn01 Tb08 Sn04 88.343(16) 1_655 4_645
Sn07 Tb08 Sn04 86.718(16) . 4_645
Sn01 Tb08 Sn10 88.882(11) 1_655 4_645
Sn07 Tb08 Sn10 89.068(15) . 4_645
Sn04 Tb08 Sn10 53.347(11) 4_645 4_645
Sn01 Tb08 Sn08 88.482(15) 1_655 .
Sn07 Tb08 Sn08 95.988(16) . .
Sn04 Tb08 Sn08 164.466(16) 4_645 .
Sn10 Tb08 Sn08 141.759(16) 4_645 .
Sn01 Tb08 Sn08 87.184(16) 1_655 5_765
Sn07 Tb08 Sn08 97.369(16) . 5_765
Sn04 Tb08 Sn08 141.076(16) 4_645 5_765
Sn10 Tb08 Sn08 87.908(15) 4_645 5_765
Sn08 Tb08 Sn08 53.86(2) . 5_765
Sn01 Tb08 Sn09 87.213(11) 1_655 .
Sn07 Tb08 Sn09 90.864(15) . .
Sn04 Tb08 Sn09 80.495(13) 4_645 .
Sn10 Tb08 Sn09 133.772(14) 4_645 .
Sn08 Tb08 Sn09 84.165(15) . .
Sn08 Tb08 Sn09 137.760(15) 5_765 .
Sn01 Tb08 Tb10 57.214(8) 1_655 4_645
Sn07 Tb08 Tb10 124.303(15) . 4_645
Sn04 Tb08 Tb10 94.335(12) 4_645 4_645
Sn10 Tb08 Tb10 51.202(10) 4_645 4_645
Sn08 Tb08 Tb10 96.705(15) . 4_645
Sn08 Tb08 Tb10 51.725(12) 5_765 4_645
Sn09 Tb08 Tb10 144.298(13) . 4_645
Sn01 Tb08 Tb06 122.858(12) 1_655 5_665
Sn07 Tb08 Tb06 58.572(14) . 5_665
Sn04 Tb08 Tb06 113.910(14) 4_645 5_665
Sn10 Tb08 Tb06 147.152(13) 4_645 5_665
Sn08 Tb08 Tb06 56.169(14) . 5_665
Sn08 Tb08 Tb06 100.790(14) 5_765 5_665
Sn09 Tb08 Tb06 49.988(11) . 5_665
Tb10 Tb08 Tb06 151.654(11) 4_645 5_665
Sn01 Tb08 Tb10 56.315(7) 1_655 3_565
Sn07 Tb08 Tb10 125.200(14) . 3_565
Sn04 Tb08 Tb10 115.004(13) 4_645 3_565
Sn10 Tb08 Tb10 144.905(13) 4_645 3_565
Sn08 Tb08 Tb10 51.431(12) . 3_565
Sn08 Tb08 Tb10 94.117(14) 5_765 3_565
Sn09 Tb08 Tb10 49.336(10) . 3_565
Tb10 Tb08 Tb10 104.502(10) 4_645 3_565
Tb06 Tb08 Tb10 66.659(10) 5_665 3_565
Sn01 Tb08 Tb01 117.563(11) 1_655 5_665
Sn07 Tb08 Tb01 64.229(14) . 5_665
Sn04 Tb08 Tb01 96.729(13) 4_645 5_665
Sn10 Tb08 Tb01 50.556(12) 4_645 5_665
Sn08 Tb08 Tb01 98.219(14) . 5_665
Sn08 Tb08 Tb01 52.572(13) 5_765 5_665
Sn09 Tb08 Tb01 155.089(13) . 5_665
Tb10 Tb08 Tb01 60.351(9) 4_645 5_665
Tb06 Tb08 Tb01 111.321(13) 5_665 5_665
Tb10 Tb08 Tb01 146.455(11) 3_565 5_665
Sn01 Tb08 Tb05 120.175(14) 1_655 3
Sn07 Tb08 Tb05 55.490(13) . 3
Sn04 Tb08 Tb05 51.953(10) 4_645 3
Sn10 Tb08 Tb05 96.156(10) 4_645 3
Sn08 Tb08 Tb05 117.852(14) . 3
Sn08 Tb08 Tb05 152.321(13) 5_765 3
Sn09 Tb08 Tb05 48.620(8) . 3
Tb10 Tb08 Tb05 145.441(11) 4_645 3
Tb06 Tb08 Tb05 62.202(10) 5_665 3
Tb10 Tb08 Tb05 97.938(8) 3_565 3
Tb01 Tb08 Tb05 110.677(10) 5_665 3
R02' Tb09 S11' 134.7(3) 3_565 6_556
R02' Tb09 Sn10 87.76(6) 3_565 .
S11' Tb09 Sn10 89.0(2) 6_556 .
R02' Tb09 Sn11 48.08(8) 3_565 8_575
S11' Tb09 Sn11 156.1(3) 6_556 8_575
Sn10 Tb09 Sn11 67.12(6) . 8_575
R02' Tb09 Sn09 87.22(6) 3_565 .
S11' Tb09 Sn09 110.9(2) 6_556 .
Sn10 Tb09 Sn09 156.116(15) . .
Sn11 Tb09 Sn09 92.47(6) 8_575 .
R02' Tb09 Sn05 50.80(6) 3_565 3_565
S11' Tb09 Sn05 84.1(3) 6_556 3_565
Sn10 Tb09 Sn05 80.504(15) . 3_565
Sn11 Tb09 Sn05 91.25(7) 8_575 3_565
Sn09 Tb09 Sn05 113.569(16) . 3_565
R02' Tb09 Sn11 134.98(9) 3_565 6_556
S11' Tb09 Sn11 2.6(3) 6_556 6_556
Sn10 Tb09 Sn11 86.45(6) . 6_556
Sn11 Tb09 Sn11 153.574(15) 8_575 6_556
Sn09 Tb09 Sn11 113.22(6) . 6_556
Sn05 Tb09 Sn11 84.23(7) 3_565 6_556
R02' Tb09 S11' 50.6(2) 3_565 8_575
S11' Tb09 S11' 153.30(5) 6_556 8_575
Sn10 Tb09 S11' 64.4(2) . 8_575
Sn11 Tb09 S11' 3.2(2) 8_575 8_575
Sn09 Tb09 S11' 94.8(2) . 8_575
Sn05 Tb09 S11' 92.4(2) 3_565 8_575
Sn11 Tb09 S11' 150.8(3) 6_556 8_575
R02' Tb09 Sn06 131.91(6) 3_565 .
S11' Tb09 Sn06 92.9(3) 6_556 .
Sn10 Tb09 Sn06 86.384(15) . .
Sn11 Tb09 Sn06 86.21(7) 8_575 .
Sn09 Tb09 Sn06 79.727(14) . .
Sn05 Tb09 Sn06 166.586(18) 3_565 .
Sn11 Tb09 Sn06 92.19(7) 6_556 .
S11' Tb09 Sn06 84.4(2) 8_575 .
R02' Tb09 Ru01 95.53(6) 3_565 .
S11' Tb09 Ru01 115.4(2) 6_556 .
Sn10 Tb09 Ru01 48.840(12) . .
Sn11 Tb09 Ru01 48.81(5) 8_575 .
Sn09 Tb09 Ru01 108.538(14) . .
Sn05 Tb09 Ru01 122.284(16) 3_565 .
Sn11 Tb09 Ru01 113.19(6) 6_556 .
S11' Tb09 Ru01 45.9(2) 8_575 .
Sn06 Tb09 Ru01 47.748(14) . .
R02' Tb09 Tb10 112.21(6) 3_565 3_565
S11' Tb09 Tb10 58.6(2) 6_556 3_565
Sn10 Tb09 Tb10 147.474(14) . 3_565
Sn11 Tb09 Tb10 145.20(5) 8_575 3_565
Sn09 Tb09 Tb10 54.646(11) . 3_565
Sn05 Tb09 Tb10 92.361(14) 3_565 3_565
Sn11 Tb09 Tb10 61.18(6) 6_556 3_565
S11' Tb09 Tb10 148.1(2) 8_575 3_565
Sn06 Tb09 Tb10 97.239(15) . 3_565
Ru01 Tb09 Tb10 144.974(14) . 3_565
R02' Tb09 Sn03 58.01(6) 3_565 3_565
S11' Tb09 Sn03 90.7(2) 6_556 3_565
Sn10 Tb09 Sn03 128.587(15) . 3_565
Sn11 Tb09 Sn03 103.77(5) 8_575 3_565
Sn09 Tb09 Sn03 66.491(13) . 3_565
Sn05 Tb09 Sn03 48.384(15) 3_565 3_565
Sn11 Tb09 Sn03 92.62(7) 6_556 3_565
S11' Tb09 Sn03 106.8(2) 8_575 3_565
Sn06 Tb09 Sn03 144.926(17) . 3_565
Ru01 Tb09 Sn03 152.566(15) . 3_565
Tb10 Tb09 Sn03 55.845(12) 3_565 3_565
Ru01 Tb10 Sn09 114.811(15) . 3_465
Ru01 Tb10 Sn10 53.437(13) . .
Sn09 Tb10 Sn10 167.097(16) 3_465 .
Ru01 Tb10 Sn08 142.636(18) . 3_465
Sn09 Tb10 Sn08 95.468(16) 3_465 3_465
Sn10 Tb10 Sn08 97.434(16) . 3_465
Ru01 Tb10 S11' 49.7(3) . 8_575
Sn09 Tb10 S11' 112.0(2) 3_465 8_575
Sn10 Tb10 S11' 65.8(2) . 8_575
Sn08 Tb10 S11' 99.9(3) 3_465 8_575
Ru01 Tb10 Ru12 100.608(19) . 3_465
Sn09 Tb10 Ru12 85.800(17) 3_465 3_465
Sn10 Tb10 Ru12 101.050(17) . 3_465
Sn08 Tb10 Ru12 58.478(18) 3_465 3_465
S11' Tb10 Ru12 51.5(3) 8_575 3_465
Ru01 Tb10 S12' 100.608(19) . 3_465
Sn09 Tb10 S12' 85.800(17) 3_465 3_465
Sn10 Tb10 S12' 101.050(17) . 3_465
Sn08 Tb10 S12' 58.478(18) 3_465 3_465
S11' Tb10 S12' 51.5(3) 8_575 3_465
Ru12 Tb10 S12' 0.00(3) 3_465 3_465
Ru01 Tb10 Sn03 53.191(15) . .
Sn09 Tb10 Sn03 71.729(15) 3_465 .
Sn10 Tb10 Sn03 95.522(15) . .
Sn08 Tb10 Sn03 164.173(18) 3_465 .
S11' Tb10 Sn03 93.6(3) 8_575 .
Ru12 Tb10 Sn03 127.451(19) 3_465 .
S12' Tb10 Sn03 127.451(19) 3_465 .
Ru01 Tb10 Sn01 111.553(17) . 3_565
Sn09 Tb10 Sn01 91.212(11) 3_465 3_565
Sn10 Tb10 Sn01 89.168(11) . 3_565
Sn08 Tb10 Sn01 87.900(18) 3_465 3_565
S11' Tb10 Sn01 154.4(3) 8_575 3_565
Ru12 Tb10 Sn01 145.666(17) 3_465 3_565
S12' Tb10 Sn01 145.666(17) 3_465 3_565
Sn03 Tb10 Sn01 83.229(17) . 3_565
Ru01 Tb10 Sn11 50.16(7) . 8_575
Sn09 Tb10 Sn11 113.13(7) 3_465 8_575
Sn10 Tb10 Sn11 64.85(7) . 8_575
Sn08 Tb10 Sn11 99.02(7) 3_465 8_575
S11' Tb10 Sn11 1.4(3) 8_575 8_575
Ru12 Tb10 Sn11 51.29(7) 3_465 8_575
S12' Tb10 Sn11 51.29(7) 3_465 8_575
Sn03 Tb10 Sn11 94.69(7) . 8_575
Sn01 Tb10 Sn11 153.69(7) 3_565 8_575
Ru01 Tb10 Tb09 66.331(13) . 3_465
Sn09 Tb10 Tb09 59.039(11) 3_465 3_465
Sn10 Tb10 Tb09 114.019(14) . 3_465
Sn08 Tb10 Tb09 118.394(15) 3_465 3_465
S11' Tb10 Tb09 55.4(2) 8_575 3_465
Ru12 Tb10 Tb09 64.142(14) 3_465 3_465
S12' Tb10 Tb09 64.142(14) 3_465 3_465
Sn03 Tb10 Tb09 63.530(13) . 3_465
Sn01 Tb10 Tb09 140.172(13) 3_565 3_465
Sn11 Tb10 Tb09 56.70(7) 8_575 3_465
Ru01 Tb10 Tb02 57.567(13) . .
Sn09 Tb10 Tb02 113.749(14) 3_465 .
Sn10 Tb10 Tb02 56.824(11) . .
Sn08 Tb10 Tb02 130.282(17) 3_465 .
S11' Tb10 Tb02 104.5(3) 8_575 .
Ru12 Tb10 Tb02 154.801(17) 3_465 .
S12' Tb10 Tb02 154.801(17) 3_465 .
Sn03 Tb10 Tb02 52.193(15) . .
Sn01 Tb10 Tb02 54.004(11) 3_565 .
Sn11 Tb10 Tb02 104.48(7) 8_575 .
Tb09 Tb10 Tb02 111.148(12) 3_465 .
R02' Tb11 Sn09 102.31(5) 5_665 7_755
R02' Tb11 Sn09 102.31(5) 5_665 4_645
Sn09 Tb11 Sn09 113.79(4) 7_755 4_645
R02' Tb11 Sn04 133.68(8) 5_665 2_765
Sn09 Tb11 Sn04 120.40(4) 7_755 2_765
Sn09 Tb11 Sn04 77.49(2) 4_645 2_765
R02' Tb11 Sn04 133.68(8) 5_665 5_765
Sn09 Tb11 Sn04 77.49(2) 7_755 5_765
Sn09 Tb11 Sn04 120.40(4) 4_645 5_765
Sn04 Tb11 Sn04 51.10(2) 2_765 5_765
R02' Tb11 Sn11 48.51(9) 5_665 5_766
Sn09 Tb11 Sn11 148.06(8) 7_755 5_766
Sn09 Tb11 Sn11 88.54(7) 4_645 5_766
Sn04 Tb11 Sn11 85.44(7) 2_765 5_766
Sn04 Tb11 Sn11 111.75(7) 5_765 5_766
R02' Tb11 Sn11 48.51(9) 5_665 2_764
Sn09 Tb11 Sn11 88.54(7) 7_755 2_764
Sn09 Tb11 Sn11 148.06(8) 4_645 2_764
Sn04 Tb11 Sn11 111.75(7) 2_765 2_764
Sn04 Tb11 Sn11 85.44(7) 5_765 2_764
Sn11 Tb11 Sn11 62.90(14) 5_766 2_764
R02' Tb11 Sn03 66.10(9) 5_665 5_665
Sn09 Tb11 Sn03 68.08(2) 7_755 5_665
Sn09 Tb11 Sn03 68.08(2) 4_645 5_665
Sn04 Tb11 Sn03 144.15(3) 2_765 5_665
Sn04 Tb11 Sn03 144.15(3) 5_765 5_665
Sn11 Tb11 Sn03 102.89(7) 5_766 5_665
Sn11 Tb11 Sn03 102.89(7) 2_764 5_665
R02' Tb11 Sn02 172.24(10) 5_665 1_645
Sn09 Tb11 Sn02 73.79(2) 7_755 1_645
Sn09 Tb11 Sn02 73.79(2) 4_645 1_645
Sn04 Tb11 Sn02 52.702(19) 2_765 1_645
Sn04 Tb11 Sn02 52.702(19) 5_765 1_645
Sn11 Tb11 Sn02 136.80(7) 5_766 1_645
Sn11 Tb11 Sn02 136.80(7) 2_764 1_645
Sn03 Tb11 Sn02 106.14(3) 5_665 1_645
R02' Tb11 Tb04 86.46(9) 5_665 5_765
Sn09 Tb11 Tb04 121.00(2) 7_755 5_765
Sn09 Tb11 Tb04 121.00(2) 4_645 5_765
Sn04 Tb11 Tb04 57.54(2) 2_765 5_765
Sn04 Tb11 Tb04 57.54(2) 5_765 5_765
Sn11 Tb11 Tb04 54.73(7) 5_766 5_765
Sn11 Tb11 Tb04 54.73(7) 2_764 5_765
Sn03 Tb11 Tb04 152.55(4) 5_665 5_765
Sn02 Tb11 Tb04 101.30(3) 1_645 5_765
R02' Tb11 S11' 48.9(2) 5_665 5_766
Sn09 Tb11 S11' 148.2(2) 7_755 5_766
Sn09 Tb11 S11' 88.9(2) 4_645 5_766
Sn04 Tb11 S11' 85.0(2) 2_765 5_766
Sn04 Tb11 S11' 111.1(2) 5_765 5_766
Sn11 Tb11 S11' 0.6(3) 5_766 5_766
Sn11 Tb11 S11' 62.68(16) 2_764 5_766
Sn03 Tb11 S11' 103.5(2) 5_665 5_766
Sn02 Tb11 S11' 136.5(2) 1_645 5_766
Tb04 Tb11 S11' 54.1(2) 5_765 5_766
R02' Tb11 S11' 48.9(2) 5_665 2_764
Sn09 Tb11 S11' 88.9(2) 7_755 2_764
Sn09 Tb11 S11' 148.2(2) 4_645 2_764
Sn04 Tb11 S11' 111.1(2) 2_765 2_764
Sn04 Tb11 S11' 85.0(2) 5_765 2_764
Sn11 Tb11 S11' 62.68(16) 5_766 2_764
Sn11 Tb11 S11' 0.6(3) 2_764 2_764
Sn03 Tb11 S11' 103.5(2) 5_665 2_764
Sn02 Tb11 S11' 136.5(2) 1_645 2_764
Tb04 Tb11 S11' 54.1(2) 5_765 2_764
S11' Tb11 S11' 62.5(5) 5_766 2_764
R02' T11' Sn09 97.66(10) 5_665 7_755
R02' T11' Sn09 97.66(10) 5_665 4_645
Sn09 T11' Sn09 122.19(13) 7_755 4_645
R02' T11' Sn02 177.99(19) 5_665 1_645
Sn09 T11' Sn02 81.40(7) 7_755 1_645
Sn09 T11' Sn02 81.40(7) 4_645 1_645
R02' T11' Sn04 124.22(13) 5_665 2_765
Sn09 T11' Sn04 129.88(12) 7_755 2_765
Sn09 T11' Sn04 81.59(5) 4_645 2_765
Sn02 T11' Sn04 57.48(7) 1_645 2_765
R02' T11' Sn04 124.22(13) 5_665 5_765
Sn09 T11' Sn04 81.59(5) 7_755 5_765
Sn09 T11' Sn04 129.88(12) 4_645 5_765
Sn02 T11' Sn04 57.48(7) 1_645 5_765
Sn04 T11' Sn04 53.46(7) 2_765 5_765
R02' T11' Tb03 118.53(17) 5_665 5_665
Sn09 T11' Tb03 61.85(6) 7_755 5_665
Sn09 T11' Tb03 61.85(6) 4_645 5_665
Sn02 T11' Tb03 59.46(7) 1_645 5_665
Sn04 T11' Tb03 109.94(10) 2_765 5_665
Sn04 T11' Tb03 109.94(10) 5_765 5_665
R02' T11' Sn03 62.91(12) 5_665 5_665
Sn09 T11' Sn03 69.33(8) 7_755 5_665
Sn09 T11' Sn03 69.33(8) 4_645 5_665
Sn02 T11' Sn03 115.08(11) 1_645 5_665
Sn04 T11' Sn03 150.91(6) 2_765 5_665
Sn04 T11' Sn03 150.91(6) 5_765 5_665
Tb03 T11' Sn03 55.62(7) 5_665 5_665
R02' T11' Tb04 77.29(12) 5_665 5_765
Sn09 T11' Tb04 118.85(7) 7_755 5_765
Sn09 T11' Tb04 118.85(7) 4_645 5_765
Sn02 T11' Tb04 104.72(12) 1_645 5_765
Sn04 T11' Tb04 56.42(7) 2_765 5_765
Sn04 T11' Tb04 56.42(7) 5_765 5_765
Tb03 T11' Tb04 164.18(13) 5_665 5_765
Sn03 T11' Tb04 140.20(11) 5_665 5_765
Tb08 Sn01 Tb08 90.53(2) 1_455 2_665
Tb08 Sn01 Tb02 138.526(10) 1_455 3_465
Tb08 Sn01 Tb02 87.745(11) 2_665 3_465
Tb08 Sn01 Tb02 87.745(11) 1_455 7_656
Tb08 Sn01 Tb02 138.526(10) 2_665 7_656
Tb02 Sn01 Tb02 119.43(2) 3_465 7_656
Tb08 Sn01 Sn01 134.735(11) 1_455 5_566
Tb08 Sn01 Sn01 134.735(11) 2_665 5_566
Tb02 Sn01 Sn01 59.714(11) 3_465 5_566
Tb02 Sn01 Sn01 59.714(11) 7_656 5_566
Tb08 Sn01 Tb03 150.139(12) 1_455 7_656
Tb08 Sn01 Tb03 79.447(12) 2_665 7_656
Tb02 Sn01 Tb03 69.687(13) 3_465 7_656
Tb02 Sn01 Tb03 81.777(14) 7_656 7_656
Sn01 Sn01 Tb03 60.924(11) 5_566 7_656
Tb08 Sn01 Tb03 79.447(12) 1_455 3_465
Tb08 Sn01 Tb03 150.139(12) 2_665 3_465
Tb02 Sn01 Tb03 81.777(14) 3_465 3_465
Tb02 Sn01 Tb03 69.687(13) 7_656 3_465
Sn01 Sn01 Tb03 60.924(11) 5_566 3_465
Tb03 Sn01 Tb03 121.85(2) 7_656 3_465
Tb08 Sn01 Tb10 71.277(12) 1_455 4_545
Tb08 Sn01 Tb10 72.907(12) 2_665 4_545
Tb02 Sn01 Tb10 145.668(10) 3_465 4_545
Tb02 Sn01 Tb10 67.345(10) 7_656 4_545
Sn01 Sn01 Tb10 115.902(11) 5_566 4_545
Tb03 Sn01 Tb10 78.884(10) 7_656 4_545
Tb03 Sn01 Tb10 128.125(9) 3_465 4_545
Tb08 Sn01 Tb10 72.907(12) 1_455 3_465
Tb08 Sn01 Tb10 71.277(12) 2_665 3_465
Tb02 Sn01 Tb10 67.346(10) 3_465 3_465
Tb02 Sn01 Tb10 145.668(10) 7_656 3_465
Sn01 Sn01 Tb10 115.902(11) 5_566 3_465
Tb03 Sn01 Tb10 128.125(9) 7_656 3_465
Tb03 Sn01 Tb10 78.884(10) 3_465 3_465
Tb10 Sn01 Tb10 128.20(2) 4_545 3_465
Sn04 Sn02 Sn04 180.0 2_675 6_455
Sn04 Sn02 Sn04 123.311(17) 2_675 1_455
Sn04 Sn02 Sn04 56.689(17) 6_455 1_455
Sn04 Sn02 Sn04 56.689(18) 2_675 5_675
Sn04 Sn02 Sn04 123.311(17) 6_455 5_675
Sn04 Sn02 Sn04 180.0 1_455 5_675
Sn04 Sn02 Tb05 61.655(9) 2_675 1_565
Sn04 Sn02 Tb05 118.345(9) 6_455 1_565
Sn04 Sn02 Tb05 61.655(9) 1_455 1_565
Sn04 Sn02 Tb05 118.345(9) 5_675 1_565
Sn04 Sn02 Tb05 118.345(9) 2_675 5_565
Sn04 Sn02 Tb05 61.655(9) 6_455 5_565
Sn04 Sn02 Tb05 118.345(9) 1_455 5_565
Sn04 Sn02 Tb05 61.655(9) 5_675 5_565
Tb05 Sn02 Tb05 180.0 1_565 5_565
Sn04 Sn02 T11' 62.88(7) 2_675 1_465
Sn04 Sn02 T11' 117.12(7) 6_455 1_465
Sn04 Sn02 T11' 117.12(7) 1_455 1_465
Sn04 Sn02 T11' 62.88(7) 5_675 1_465
Tb05 Sn02 T11' 90.0 1_565 1_465
Tb05 Sn02 T11' 90.0 5_565 1_465
Sn04 Sn02 T11' 117.12(7) 2_675 5_665
Sn04 Sn02 T11' 62.88(7) 6_455 5_665
Sn04 Sn02 T11' 62.88(7) 1_455 5_665
Sn04 Sn02 T11' 117.12(7) 5_675 5_665
Tb05 Sn02 T11' 90.0 1_565 5_665
Tb05 Sn02 T11' 90.0 5_565 5_665
T11' Sn02 T11' 180.000(1) 1_465 5_665
Sn04 Sn02 Tb03 62.862(11) 2_675 .
Sn04 Sn02 Tb03 117.138(11) 6_455 .
Sn04 Sn02 Tb03 117.138(11) 1_455 .
Sn04 Sn02 Tb03 62.862(11) 5_675 .
Tb05 Sn02 Tb03 90.0 1_565 .
Tb05 Sn02 Tb03 90.0 5_565 .
T11' Sn02 Tb03 117.59(8) 1_465 .
T11' Sn02 Tb03 62.41(8) 5_665 .
Sn04 Sn02 Tb03 117.138(11) 2_675 5_575
Sn04 Sn02 Tb03 62.862(11) 6_455 5_575
Sn04 Sn02 Tb03 62.862(10) 1_455 5_575
Sn04 Sn02 Tb03 117.138(11) 5_675 5_575
Tb05 Sn02 Tb03 90.0 1_565 5_575
Tb05 Sn02 Tb03 90.0 5_565 5_575
T11' Sn02 Tb03 62.41(8) 1_465 5_575
T11' Sn02 Tb03 117.59(8) 5_665 5_575
Tb03 Sn02 Tb03 180.0 . 5_575
Sn04 Sn02 Tb11 118.877(17) 2_675 5_665
Sn04 Sn02 Tb11 61.123(17) 6_455 5_665
Sn04 Sn02 Tb11 61.123(17) 1_455 5_665
Sn04 Sn02 Tb11 118.877(18) 5_675 5_665
Tb05 Sn02 Tb11 90.0 1_565 5_665
Tb05 Sn02 Tb11 90.0 5_565 5_665
T11' Sn02 Tb11 177.91(9) 1_465 5_665
T11' Sn02 Tb11 2.09(9) 5_665 5_665
Tb03 Sn02 Tb11 64.495(19) . 5_665
Tb03 Sn02 Tb11 115.51(2) 5_575 5_665
Sn04 Sn02 Tb11 61.123(17) 2_675 1_465
Sn04 Sn02 Tb11 118.877(17) 6_455 1_465
Sn04 Sn02 Tb11 118.877(17) 1_455 1_465
Sn04 Sn02 Tb11 61.123(17) 5_675 1_465
Tb05 Sn02 Tb11 90.0 1_565 1_465
Tb05 Sn02 Tb11 90.0 5_565 1_465
T11' Sn02 Tb11 2.09(9) 1_465 1_465
T11' Sn02 Tb11 177.91(9) 5_665 1_465
Tb03 Sn02 Tb11 115.51(2) . 1_465
Tb03 Sn02 Tb11 64.495(19) 5_575 1_465
Tb11 Sn02 Tb11 180.0 5_665 1_465
Sn05 Sn03 Ru01 59.019(18) . .
Sn05 Sn03 Ru01 59.019(18) . 6
Ru01 Sn03 Ru01 61.99(3) . 6
Sn05 Sn03 Tb02 115.32(2) . .
Ru01 Sn03 Tb02 66.459(18) . .
Ru01 Sn03 Tb02 66.459(18) 6 .
Sn05 Sn03 Tb03 158.81(3) . .
Ru01 Sn03 Tb03 136.69(2) . .
Ru01 Sn03 Tb03 136.69(2) 6 .
Tb02 Sn03 Tb03 85.861(19) . .
Sn05 Sn03 R02' 52.72(6) . .
Ru01 Sn03 R02' 103.51(5) . .
Ru01 Sn03 R02' 103.51(5) 6 .
Tb02 Sn03 R02' 168.04(6) . .
Tb03 Sn03 R02' 106.10(6) . .
Sn05 Sn03 Tb10 105.207(13) . .
Ru01 Sn03 Tb10 58.228(13) . .
Ru01 Sn03 Tb10 115.34(2) 6 .
Tb02 Sn03 Tb10 69.191(12) . .
Tb03 Sn03 Tb10 81.523(13) . .
R02' Sn03 Tb10 111.891(12) . .
Sn05 Sn03 Tb10 105.207(13) . 6
Ru01 Sn03 Tb10 115.34(2) . 6
Ru01 Sn03 Tb10 58.228(13) 6 6
Tb02 Sn03 Tb10 69.191(12) . 6
Tb03 Sn03 Tb10 81.523(12) . 6
R02' Sn03 Tb10 111.891(12) . 6
Tb10 Sn03 Tb10 135.87(2) . 6
Sn05 Sn03 Tb11 91.98(3) . 5_665
Ru01 Sn03 Tb11 134.65(2) . 5_665
Ru01 Sn03 Tb11 134.65(2) 6 5_665
Tb02 Sn03 Tb11 152.70(3) . 5_665
Tb03 Sn03 Tb11 66.84(3) . 5_665
R02' Sn03 Tb11 39.26(6) . 5_665
Tb10 Sn03 Tb11 105.052(14) . 5_665
Tb10 Sn03 Tb11 105.052(14) 6 5_665
Sn05 Sn03 T11' 98.83(7) . 5_665
Ru01 Sn03 T11' 139.14(4) . 5_665
Ru01 Sn03 T11' 139.14(4) 6 5_665
Tb02 Sn03 T11' 145.85(7) . 5_665
Tb03 Sn03 T11' 59.99(6) . 5_665
R02' Sn03 T11' 46.11(8) . 5_665
Tb10 Sn03 T11' 103.03(2) . 5_665
Tb10 Sn03 T11' 103.03(2) 6 5_665
Tb11 Sn03 T11' 6.85(6) 5_665 5_665
Sn05 Sn03 Tb09 60.198(12) . 8_575
Ru01 Sn03 Tb09 113.97(2) . 8_575
Ru01 Sn03 Tb09 66.597(15) 6 8_575
Tb02 Sn03 Tb09 123.777(12) . 8_575
Tb03 Sn03 Tb09 109.034(14) . 8_575
R02' Sn03 Tb09 52.892(15) . 8_575
Tb10 Sn03 Tb09 162.854(19) . 8_575
Tb10 Sn03 Tb09 60.625(11) 6 8_575
Tb11 Sn03 Tb09 68.745(17) 5_665 8_575
T11' Sn03 Tb09 72.59(4) 5_665 8_575
Sn05 Sn03 Tb09 60.198(12) . 3_465
Ru01 Sn03 Tb09 66.597(15) . 3_465
Ru01 Sn03 Tb09 113.97(2) 6 3_465
Tb02 Sn03 Tb09 123.777(12) . 3_465
Tb03 Sn03 Tb09 109.034(14) . 3_465
R02' Sn03 Tb09 52.892(15) . 3_465
Tb10 Sn03 Tb09 60.625(11) . 3_465
Tb10 Sn03 Tb09 162.854(19) 6 3_465
Tb11 Sn03 Tb09 68.745(17) 5_665 3_465
T11' Sn03 Tb09 72.59(4) 5_665 3_465
Tb09 Sn03 Tb09 102.55(2) 8_575 3_465
Sn04 Sn04 Sn10 115.731(12) 6 .
Sn04 Sn04 Sn02 61.655(9) 6 1_655
Sn10 Sn04 Sn02 177.386(17) . 1_655
Sn04 Sn04 Tb07 135.600(11) 6 8_675
Sn10 Sn04 Tb07 63.903(14) . 8_675
Sn02 Sn04 Tb07 117.791(15) 1_655 8_675
Sn04 Sn04 Tb05 121.168(11) 6 1_665
Sn10 Sn04 Tb05 123.101(19) . 1_665
Sn02 Sn04 Tb05 59.513(13) 1_655 1_665
Tb07 Sn04 Tb05 75.743(13) 8_675 1_665
Sn04 Sn04 Tb08 135.628(10) 6 4_655
Sn10 Sn04 Tb08 65.047(13) . 4_655
Sn02 Sn04 Tb08 116.618(15) 1_655 4_655
Tb07 Sn04 Tb08 86.715(16) 8_675 4_655
Tb05 Sn04 Tb08 74.674(13) 1_665 4_655
Sn04 Sn04 T11' 63.27(4) 6 5_765
Sn10 Sn04 T11' 119.63(6) . 5_765
Sn02 Sn04 T11' 59.64(6) 1_655 5_765
Tb07 Sn04 T11' 78.55(4) 8_675 5_765
Tb05 Sn04 T11' 87.08(6) 1_665 5_765
Tb08 Sn04 T11' 158.95(5) 4_655 5_765
Sn04 Sn04 Tb03 63.475(9) 6 5_675
Sn10 Sn04 Tb03 118.918(17) . 5_675
Sn02 Sn04 Tb03 60.303(11) 1_655 5_675
Tb07 Sn04 Tb03 159.564(16) 8_675 5_675
Tb05 Sn04 Tb03 87.457(14) 1_665 5_675
Tb08 Sn04 Tb03 77.548(14) 4_655 5_675
T11' Sn04 Tb03 112.62(5) 5_765 5_675
Sn04 Sn04 Tb02 63.741(9) 6 .
Sn10 Sn04 Tb02 61.469(14) . .
Sn02 Sn04 Tb02 116.360(15) 1_655 .
Tb07 Sn04 Tb02 123.537(15) 8_675 .
Tb05 Sn04 Tb02 149.868(16) 1_665 .
Tb08 Sn04 Tb02 83.050(14) 4_655 .
T11' Sn04 Tb02 117.63(5) 5_765 .
Tb03 Sn04 Tb02 67.832(13) 5_675 .
Sn04 Sn04 Tb04 64.126(9) 6 .
Sn10 Sn04 Tb04 60.483(14) . .
Sn02 Sn04 Tb04 117.353(15) 1_655 .
Tb07 Sn04 Tb04 82.531(14) 8_675 .
Tb05 Sn04 Tb04 150.926(16) 1_665 .
Tb08 Sn04 Tb04 123.550(15) 4_655 .
T11' Sn04 Tb04 69.65(6) 5_765 .
Tb03 Sn04 Tb04 117.024(15) 5_675 .
Tb02 Sn04 Tb04 59.185(12) . .
Sn04 Sn04 Tb11 64.449(12) 6 5_765
Sn10 Sn04 Tb11 113.05(3) . 5_765
Sn02 Sn04 Tb11 66.17(2) 1_655 5_765
Tb07 Sn04 Tb11 75.103(18) 8_675 5_765
Tb05 Sn04 Tb11 91.70(2) 1_665 5_765
Tb08 Sn04 Tb11 159.620(17) 4_655 5_765
T11' Sn04 Tb11 6.63(6) 5_765 5_765
Tb03 Sn04 Tb11 117.62(2) 5_675 5_765
Tb02 Sn04 Tb11 114.57(2) . 5_765
Tb04 Sn04 Tb11 63.84(2) . 5_765
R02' Sn05 Ru01 120.70(6) . .
R02' Sn05 Ru01 120.70(6) . 6
Ru01 Sn05 Ru01 63.31(3) . 6
R02' Sn05 Sn03 71.71(7) . .
Ru01 Sn05 Sn03 60.893(19) . .
Ru01 Sn05 Sn03 60.894(19) 6 .
R02' Sn05 Tb01 58.63(7) . .
Ru01 Sn05 Tb01 147.922(13) . .
Ru01 Sn05 Tb01 147.922(13) 6 .
Sn03 Sn05 Tb01 130.34(3) . .
R02' Sn05 Tb07 124.52(4) . 1_554
Ru01 Sn05 Tb07 112.87(2) . 1_554
Ru01 Sn05 Tb07 71.641(16) 6 1_554
Sn03 Sn05 Tb07 129.243(16) . 1_554
Tb01 Sn05 Tb07 83.457(16) . 1_554
R02' Sn05 Tb07 124.52(4) . 6_556
Ru01 Sn05 Tb07 71.641(16) . 6_556
Ru01 Sn05 Tb07 112.87(2) 6 6_556
Sn03 Sn05 Tb07 129.243(16) . 6_556
Tb01 Sn05 Tb07 83.457(16) . 6_556
Tb07 Sn05 Tb07 84.20(2) 1_554 6_556
R02' Sn05 Tb09 60.396(18) . 8_575
Ru01 Sn05 Tb09 125.60(2) . 8_575
Ru01 Sn05 Tb09 71.798(15) 6 8_575
Sn03 Sn05 Tb09 71.418(14) . 8_575
Tb01 Sn05 Tb09 83.684(14) . 8_575
Tb07 Sn05 Tb09 77.944(12) 1_554 8_575
Tb07 Sn05 Tb09 159.04(2) 6_556 8_575
R02' Sn05 Tb09 60.396(18) . 3_465
Ru01 Sn05 Tb09 71.798(15) . 3_465
Ru01 Sn05 Tb09 125.60(2) 6 3_465
Sn03 Sn05 Tb09 71.418(14) . 3_465
Tb01 Sn05 Tb09 83.684(14) . 3_465
Tb07 Sn05 Tb09 159.04(2) 1_554 3_465
Tb07 Sn05 Tb09 77.944(12) 6_556 3_465
Tb09 Sn05 Tb09 116.91(2) 8_575 3_465
R02' Sn05 Sn06 172.45(7) . .
Ru01 Sn05 Sn06 53.442(17) . .
Ru01 Sn05 Sn06 53.442(17) 6 .
Sn03 Sn05 Sn06 100.74(2) . .
Tb01 Sn05 Sn06 128.92(2) . .
Tb07 Sn05 Sn06 60.076(14) 1_554 .
Tb07 Sn05 Sn06 60.076(14) 6_556 .
Tb09 Sn05 Sn06 117.845(12) 8_575 .
Tb09 Sn05 Sn06 117.845(12) 3_465 .
Ru01 Sn06 Ru01 63.82(3) 6 .
Ru01 Sn06 S12' 127.11(2) 6 .
Ru01 Sn06 S12' 127.11(2) . .
Ru01 Sn06 Tb04 74.079(19) 6 .
Ru01 Sn06 Tb04 74.079(19) . .
S12' Sn06 Tb04 64.16(2) . .
Ru01 Sn06 Tb06 143.883(17) 6 5_665
Ru01 Sn06 Tb06 143.883(17) . 5_665
S12' Sn06 Tb06 62.59(2) . 5_665
Tb04 Sn06 Tb06 126.75(3) . 5_665
Ru01 Sn06 Tb07 70.787(16) 6 1_554
Ru01 Sn06 Tb07 111.37(2) . 1_554
S12' Sn06 Tb07 121.057(18) . 1_554
Tb04 Sn06 Tb07 136.116(12) . 1_554
Tb06 Sn06 Tb07 75.427(15) 5_665 1_554
Ru01 Sn06 Tb07 111.37(2) 6 6_556
Ru01 Sn06 Tb07 70.787(16) . 6_556
S12' Sn06 Tb07 121.057(18) . 6_556
Tb04 Sn06 Tb07 136.116(12) . 6_556
Tb06 Sn06 Tb07 75.427(15) 5_665 6_556
Tb07 Sn06 Tb07 81.99(2) 1_554 6_556
Ru01 Sn06 Sn05 54.004(17) 6 .
Ru01 Sn06 Sn05 54.004(17) . .
S12' Sn06 Sn05 178.51(3) . .
Tb04 Sn06 Sn05 117.33(2) . .
Tb06 Sn06 Sn05 115.92(2) 5_665 .
Tb07 Sn06 Sn05 57.994(14) 1_554 .
Tb07 Sn06 Sn05 57.994(14) 6_556 .
Ru01 Sn06 Tb09 125.46(2) 6 .
Ru01 Sn06 Tb09 67.808(14) . .
S12' Sn06 Tb09 68.267(13) . .
Tb04 Sn06 Tb09 69.781(12) . .
Tb06 Sn06 Tb09 90.643(14) 5_665 .
Tb07 Sn06 Tb09 153.917(19) 1_554 .
Tb07 Sn06 Tb09 73.107(12) 6_556 .
Sn05 Sn06 Tb09 112.053(13) . .
Ru01 Sn06 Tb09 67.808(14) 6 6
Ru01 Sn06 Tb09 125.46(2) . 6
S12' Sn06 Tb09 68.267(13) . 6
Tb04 Sn06 Tb09 69.781(12) . 6
Tb06 Sn06 Tb09 90.643(14) 5_665 6
Tb07 Sn06 Tb09 73.107(12) 1_554 6
Tb07 Sn06 Tb09 153.917(19) 6_556 6
Sn05 Sn06 Tb09 112.053(13) . 6
Tb09 Sn06 Tb09 129.94(2) . 6
Tb08 Sn07 Tb08 79.34(2) . 6
Tb08 Sn07 Tb07 137.66(2) . 2_664
Tb08 Sn07 Tb07 85.168(13) 6 2_664
Tb08 Sn07 Tb07 85.168(13) . 5_666
Tb08 Sn07 Tb07 137.66(2) 6 5_666
Tb07 Sn07 Tb07 80.31(2) 2_664 5_666
Tb08 Sn07 Tb05 137.28(2) . 7_665
Tb08 Sn07 Tb05 72.678(12) 6 7_665
Tb07 Sn07 Tb05 71.645(11) 2_664 7_665
Tb07 Sn07 Tb05 136.72(2) 5_666 7_665
Tb08 Sn07 Tb05 72.678(12) . 3
Tb08 Sn07 Tb05 137.28(2) 6 3
Tb07 Sn07 Tb05 136.72(2) 2_664 3
Tb07 Sn07 Tb05 71.645(11) 5_666 3
Tb05 Sn07 Tb05 107.92(2) 7_665 3
Tb08 Sn07 Tb06 68.957(13) . 5_665
Tb08 Sn07 Tb06 68.957(13) 6 5_665
Tb07 Sn07 Tb06 139.470(10) 2_664 5_665
Tb07 Sn07 Tb06 139.470(10) 5_666 5_665
Tb05 Sn07 Tb06 71.124(12) 7_665 5_665
Tb05 Sn07 Tb06 71.124(12) 3 5_665
Tb08 Sn07 Tb06 139.861(11) . .
Tb08 Sn07 Tb06 139.861(11) 6 .
Tb07 Sn07 Tb06 69.604(13) 2_664 .
Tb07 Sn07 Tb06 69.604(13) 5_666 .
Tb05 Sn07 Tb06 70.007(12) 7_665 .
Tb05 Sn07 Tb06 70.007(12) 3 .
Tb06 Sn07 Tb06 111.115(19) 5_665 .
Sn08 Sn08 S12' 177.52(4) 5_765 .
Sn08 Sn08 Tb10 117.835(13) 5_765 3_565
S12' Sn08 Tb10 62.347(13) . 3_565
Sn08 Sn08 Tb10 117.835(13) 5_765 8_675
S12' Sn08 Tb10 62.347(13) . 8_675
Tb10 Sn08 Tb10 123.91(3) 3_565 8_675
Sn08 Sn08 Tb01 119.90(3) 5_765 1_655
S12' Sn08 Tb01 62.58(2) . 1_655
Tb10 Sn08 Tb01 73.715(13) 3_565 1_655
Tb10 Sn08 Tb01 73.715(13) 8_675 1_655
Sn08 Sn08 Tb08 64.288(18) 5_765 6
S12' Sn08 Tb08 113.882(19) . 6
Tb10 Sn08 Tb08 141.23(2) 3_565 6
Tb10 Sn08 Tb08 72.432(12) 8_675 6
Tb01 Sn08 Tb08 142.086(10) 1_655 6
Sn08 Sn08 Tb08 64.288(18) 5_765 .
S12' Sn08 Tb08 113.882(19) . .
Tb10 Sn08 Tb08 72.432(12) 3_565 .
Tb10 Sn08 Tb08 141.23(2) 8_675 .
Tb01 Sn08 Tb08 142.086(10) 1_655 .
Tb08 Sn08 Tb08 75.569(19) 6 .
Sn08 Sn08 Tb06 118.97(3) 5_765 5_665
S12' Sn08 Tb06 58.551(19) . 5_665
Tb10 Sn08 Tb06 79.745(14) 3_565 5_665
Tb10 Sn08 Tb06 79.745(14) 8_675 5_665
Tb01 Sn08 Tb06 121.14(2) 1_655 5_665
Tb08 Sn08 Tb06 68.419(14) 6 5_665
Tb08 Sn08 Tb06 68.419(14) . 5_665
Sn08 Sn08 Tb08 61.853(17) 5_765 2_765
S12' Sn08 Tb08 119.951(19) . 2_765
Tb10 Sn08 Tb08 69.849(12) 3_565 2_765
Tb10 Sn08 Tb08 135.55(2) 8_675 2_765
Tb01 Sn08 Tb08 71.014(14) 1_655 2_765
Tb08 Sn08 Tb08 126.14(2) 6 2_765
Tb08 Sn08 Tb08 81.664(15) . 2_765
Tb06 Sn08 Tb08 142.568(10) 5_665 2_765
Sn08 Sn08 Tb08 61.853(17) 5_765 5_765
S12' Sn08 Tb08 119.951(19) . 5_765
Tb10 Sn08 Tb08 135.55(2) 3_565 5_765
Tb10 Sn08 Tb08 69.849(12) 8_675 5_765
Tb01 Sn08 Tb08 71.014(14) 1_655 5_765
Tb08 Sn08 Tb08 81.664(15) 6 5_765
Tb08 Sn08 Tb08 126.14(2) . 5_765
Tb06 Sn08 Tb08 142.568(10) 5_665 5_765
Tb08 Sn08 Tb08 73.683(19) 2_765 5_765
Tb05 Sn09 Tb10 141.911(16) 3 3_565
Tb05 Sn09 Tb06 79.808(15) 3 5_665
Tb10 Sn09 Tb06 85.007(15) 3_565 5_665
Tb05 Sn09 T11' 91.22(8) 3 7_766
Tb10 Sn09 T11' 115.77(8) 3_565 7_766
Tb06 Sn09 T11' 153.42(7) 5_665 7_766
Tb05 Sn09 Tb09 148.848(16) 3 .
Tb10 Sn09 Tb09 66.315(11) 3_565 .
Tb06 Sn09 Tb09 93.763(15) 5_665 .
T11' Sn09 Tb09 81.01(7) 7_766 .
Tb05 Sn09 Tb11 96.08(3) 3 7_766
Tb10 Sn09 Tb11 113.56(2) 3_565 7_766
Tb06 Sn09 Tb11 149.96(2) 5_665 7_766
T11' Sn09 Tb11 6.89(6) 7_766 7_766
Tb09 Sn09 Tb11 74.35(2) . 7_766
Tb05 Sn09 Tb07 75.130(12) 3 6_556
Tb10 Sn09 Tb07 133.797(16) 3_565 6_556
Tb06 Sn09 Tb07 75.133(14) 5_665 6_556
T11' Sn09 Tb07 78.39(7) 7_766 6_556
Tb09 Sn09 Tb07 73.763(12) . 6_556
Tb11 Sn09 Tb07 75.07(2) 7_766 6_556
Tb05 Sn09 Tb03 88.750(15) 3 3_565
Tb10 Sn09 Tb03 82.127(14) 3_565 3_565
Tb06 Sn09 Tb03 142.052(18) 5_665 3_565
T11' Sn09 Tb03 61.58(6) 7_766 3_565
Tb09 Sn09 Tb03 113.021(15) . 3_565
Tb11 Sn09 Tb03 66.72(2) 7_766 3_565
Tb07 Sn09 Tb03 136.527(16) 6_556 3_565
Tb05 Sn09 Tb08 71.667(11) 3 .
Tb10 Sn09 Tb08 70.289(12) 3_565 .
Tb06 Sn09 Tb08 68.895(13) 5_665 .
T11' Sn09 Tb08 131.93(6) 7_766 .
Tb09 Sn09 Tb08 134.414(15) . .
Tb11 Sn09 Tb08 138.30(2) 7_766 .
Tb07 Sn09 Tb08 134.319(16) 6_556 .
Tb03 Sn09 Tb08 73.158(14) 3_565 .
Ru01 Sn10 Sn04 125.47(2) . .
Ru01 Sn10 Tb10 61.743(15) . .
Sn04 Sn10 Tb10 116.665(17) . .
Ru01 Sn10 Tb01 109.963(19) . 3_565
Sn04 Sn10 Tb01 122.865(18) . 3_565
Tb10 Sn10 Tb01 76.384(13) . 3_565
Ru01 Sn10 Tb09 71.363(15) . .
Sn04 Sn10 Tb09 122.720(17) . .
Tb10 Sn10 Tb09 118.320(15) . .
Tb01 Sn10 Tb09 84.956(14) 3_565 .
Ru01 Sn10 Tb04 72.568(17) . .
Sn04 Sn10 Tb04 66.079(15) . .
Tb10 Sn10 Tb04 123.613(16) . .
Tb01 Sn10 Tb04 154.155(18) 3_565 .
Tb09 Sn10 Tb04 71.301(13) . .
Ru01 Sn10 Tb02 64.992(16) . .
Sn04 Sn10 Tb02 64.812(14) . .
Tb10 Sn10 Tb02 69.697(13) . .
Tb01 Sn10 Tb02 143.501(18) 3_565 .
Tb09 Sn10 Tb02 122.818(16) . .
Tb04 Sn10 Tb02 61.822(15) . .
Ru01 Sn10 Tb07 146.168(19) . 8_675
Sn04 Sn10 Tb07 60.974(13) . 8_675
Tb10 Sn10 Tb07 150.443(16) . 8_675
Tb01 Sn10 Tb07 81.492(14) 3_565 8_675
Tb09 Sn10 Tb07 78.393(12) . 8_675
Tb04 Sn10 Tb07 83.799(15) . 8_675
Tb02 Sn10 Tb07 123.936(15) . 8_675
Ru01 Sn10 Tb08 129.745(18) . 4_655
Sn04 Sn10 Tb08 61.606(13) . 4_655
Tb10 Sn10 Tb08 71.478(12) . 4_655
Tb01 Sn10 Tb08 73.660(13) 3_565 4_655
Tb09 Sn10 Tb08 153.907(16) . 4_655
Tb04 Sn10 Tb08 125.614(16) . 4_655
Tb02 Sn10 Tb08 82.996(14) . 4_655
Tb07 Sn10 Tb08 83.711(12) 8_675 4_655
R02' Sn11 Ru01 130.19(17) 1_656 8_676
R02' Sn11 Ru12 93.51(14) 1_656 1_556
Ru01 Sn11 Ru12 116.56(8) 8_676 1_556
R02' Sn11 S12' 93.51(14) 1_656 1_556
Ru01 Sn11 S12' 116.56(8) 8_676 1_556
Ru12 Sn11 S12' 0.00(3) 1_556 1_556
R02' Sn11 Tb07 109.78(11) 1_656 3_566
Ru01 Sn11 Tb07 71.77(9) 8_676 3_566
Ru12 Sn11 Tb07 140.78(14) 1_556 3_566
S12' Sn11 Tb07 140.78(14) 1_556 3_566
R02' Sn11 Tb09 62.61(9) 1_656 8_676
Ru01 Sn11 Tb09 70.28(9) 8_676 8_676
Ru12 Sn11 Tb09 143.00(15) 1_556 8_676
S12' Sn11 Tb09 143.00(15) 1_556 8_676
Tb07 Sn11 Tb09 76.12(8) 3_566 8_676
R02' Sn11 Tb04 89.99(11) 1_656 1_556
Ru01 Sn11 Tb04 138.10(13) 8_676 1_556
Ru12 Sn11 Tb04 63.43(8) 1_556 1_556
S12' Sn11 Tb04 63.43(8) 1_556 1_556
Tb07 Sn11 Tb04 84.84(9) 3_566 1_556
Tb09 Sn11 Tb04 137.57(8) 8_676 1_556
R02' Sn11 Tb09 157.86(17) 1_656 6_556
Ru01 Sn11 Tb09 71.75(7) 8_676 6_556
Ru12 Sn11 Tb09 70.29(7) 1_556 6_556
S12' Sn11 Tb09 70.29(7) 1_556 6_556
Tb07 Sn11 Tb09 77.58(9) 3_566 6_556
Tb09 Sn11 Tb09 138.87(13) 8_676 6_556
Tb04 Sn11 Tb09 69.51(8) 1_556 6_556
R02' Sn11 Tb01 55.35(10) 1_656 1_656
Ru01 Sn11 Tb01 102.43(11) 8_676 1_656
Ru12 Sn11 Tb01 63.12(8) 1_556 1_656
S12' Sn11 Tb01 63.12(8) 1_556 1_656
Tb07 Sn11 Tb01 155.87(12) 3_566 1_656
Tb09 Sn11 Tb01 79.88(9) 8_676 1_656
Tb04 Sn11 Tb01 111.92(12) 1_556 1_656
Tb09 Sn11 Tb01 123.76(9) 6_556 1_656
R02' Sn11 Tb11 41.15(8) 1_656 5_766
Ru01 Sn11 Tb11 135.09(13) 8_676 5_766
Ru12 Sn11 Tb11 108.31(11) 1_556 5_766
S12' Sn11 Tb11 108.31(11) 1_556 5_766
Tb07 Sn11 Tb11 74.95(7) 3_566 5_766
Tb09 Sn11 Tb11 73.13(6) 8_676 5_766
Tb04 Sn11 Tb11 65.37(6) 1_556 5_766
Tb09 Sn11 Tb11 128.48(12) 6_556 5_766
Tb01 Sn11 Tb11 95.78(8) 1_656 5_766
R02' Sn11 Tb10 123.77(15) 1_656 8_676
Ru01 Sn11 Tb10 56.81(5) 8_676 8_676
Ru12 Sn11 Tb10 60.88(5) 1_556 8_676
S12' Sn11 Tb10 60.88(5) 1_556 8_676
Tb07 Sn11 Tb10 121.45(10) 3_566 8_676
Tb09 Sn11 Tb10 107.45(10) 8_676 8_676
Tb04 Sn11 Tb10 114.82(10) 1_556 8_676
Tb09 Sn11 Tb10 62.13(4) 6_556 8_676
Tb01 Sn11 Tb10 68.49(7) 1_656 8_676
Tb11 Sn11 Tb10 163.51(13) 5_766 8_676
Ru01 S11' R02' 127.9(5) 8_676 1_656
Ru01 S11' Ru12 123.9(3) 8_676 1_556
R02' S11' Ru12 91.7(4) 1_656 1_556
Ru01 S11' S12' 123.9(3) 8_676 1_556
R02' S11' S12' 91.7(4) 1_656 1_556
Ru12 S11' S12' 0.00(3) 1_556 1_556
Ru01 S11' Tb09 75.9(3) 8_676 6_556
R02' S11' Tb09 156.0(5) 1_656 6_556
Ru12 S11' Tb09 73.6(3) 1_556 6_556
S12' S11' Tb09 73.6(3) 1_556 6_556
Ru01 S11' Tb07 72.3(3) 8_676 3_566
R02' S11' Tb07 103.8(3) 1_656 3_566
Ru12 S11' Tb07 142.0(5) 1_556 3_566
S12' S11' Tb07 142.0(5) 1_556 3_566
Tb09 S11' Tb07 79.0(3) 6_556 3_566
Ru01 S11' Tb10 60.5(2) 8_676 8_676
R02' S11' Tb10 125.0(5) 1_656 8_676
Ru12 S11' Tb10 64.3(2) 1_556 8_676
S12' S11' Tb10 64.3(2) 1_556 8_676
Tb09 S11' Tb10 65.98(18) 6_556 8_676
Tb07 S11' Tb10 126.1(4) 3_566 8_676
Ru01 S11' Tb04 141.6(5) 8_676 1_556
R02' S11' Tb04 85.9(3) 1_656 1_556
Ru12 S11' Tb04 63.5(3) 1_556 1_556
S12' S11' Tb04 63.5(3) 1_556 1_556
Tb09 S11' Tb04 70.7(3) 6_556 1_556
Tb07 S11' Tb04 83.0(3) 3_566 1_556
Tb10 S11' Tb04 118.8(4) 8_676 1_556
Ru01 S11' Tb09 70.0(3) 8_676 8_676
R02' S11' Tb09 59.6(2) 1_656 8_676
Ru12 S11' Tb09 141.7(5) 1_556 8_676
S12' S11' Tb09 141.7(5) 1_556 8_676
Tb09 S11' Tb09 141.4(5) 6_556 8_676
Tb07 S11' Tb09 73.9(3) 3_566 8_676
Tb10 S11' Tb09 109.7(4) 8_676 8_676
Tb04 S11' Tb09 130.9(3) 1_556 8_676
Ru01 S11' Tb01 105.1(4) 8_676 1_656
R02' S11' Tb01 54.3(3) 1_656 1_656
Ru12 S11' Tb01 63.8(3) 1_556 1_656
S12' S11' Tb01 63.8(3) 1_556 1_656
Tb09 S11' Tb01 128.9(4) 6_556 1_656
Tb07 S11' Tb01 151.3(4) 3_566 1_656
Tb10 S11' Tb01 70.7(3) 8_676 1_656
Tb04 S11' Tb01 110.4(4) 1_556 1_656
Tb09 S11' Tb01 78.4(3) 8_676 1_656
Ru01 S11' Tb11 131.1(4) 8_676 5_766
R02' S11' Tb11 38.28(13) 1_656 5_766
Ru12 S11' Tb11 104.8(4) 1_556 5_766
S12' S11' Tb11 104.8(4) 1_556 5_766
Tb09 S11' Tb11 126.5(4) 6_556 5_766
Tb07 S11' Tb11 71.4(2) 3_566 5_766
Tb10 S11' Tb11 162.2(5) 8_676 5_766
Tb04 S11' Tb11 62.42(19) 1_556 5_766
Tb09 S11' Tb11 69.28(18) 8_676 5_766
Tb01 S11' Tb11 92.0(3) 1_656 5_766
S11' S12' S11' 83.3(4) 6_556 1_554
S11' S12' Sn11 3.9(2) 6_556 6_556
S11' S12' Sn11 79.46(15) 1_554 6_556
S11' S12' Sn11 79.46(15) 6_556 1_554
S11' S12' Sn11 3.9(2) 1_554 1_554
Sn11 S12' Sn11 75.60(11) 6_556 1_554
S11' S12' Sn06 108.8(3) 6_556 .
S11' S12' Sn06 108.8(3) 1_554 .
Sn11 S12' Sn06 109.34(8) 6_556 .
Sn11 S12' Sn06 109.34(8) 1_554 .
S11' S12' Sn08 110.8(3) 6_556 .
S11' S12' Sn08 110.8(3) 1_554 .
Sn11 S12' Sn08 112.64(8) 6_556 .
Sn11 S12' Sn08 112.64(8) 1_554 .
Sn06 S12' Sn08 126.07(3) . .
S11' S12' Tb06 138.2(2) 6_556 5_665
S11' S12' Tb06 138.2(2) 1_554 5_665
Sn11 S12' Tb06 142.04(5) 6_556 5_665
Sn11 S12' Tb06 142.04(5) 1_554 5_665
Sn06 S12' Tb06 61.44(2) . 5_665
Sn08 S12' Tb06 64.63(2) . 5_665
S11' S12' Tb04 65.1(3) 6_556 .
S11' S12' Tb04 65.1(3) 1_554 .
Sn11 S12' Tb04 63.05(7) 6_556 .
Sn11 S12' Tb04 63.05(7) 1_554 .
Sn06 S12' Tb04 59.786(19) . .
Sn08 S12' Tb04 174.15(3) . .
Tb06 S12' Tb04 121.22(2) 5_665 .
S11' S12' Tb10 134.7(3) 6_556 8_675
S11' S12' Tb10 64.3(2) 1_554 8_675
Sn11 S12' Tb10 132.17(7) 6_556 8_675
Sn11 S12' Tb10 67.82(6) 1_554 8_675
Sn06 S12' Tb10 111.135(15) . 8_675
Sn08 S12' Tb10 59.175(12) . 8_675
Tb06 S12' Tb10 81.157(15) 5_665 8_675
Tb04 S12' Tb10 120.153(13) . 8_675
S11' S12' Tb10 64.3(2) 6_556 3_565
S11' S12' Tb10 134.7(3) 1_554 3_565
Sn11 S12' Tb10 67.82(6) 6_556 3_565
Sn11 S12' Tb10 132.17(7) 1_554 3_565
Sn06 S12' Tb10 111.135(15) . 3_565
Sn08 S12' Tb10 59.175(13) . 3_565
Tb06 S12' Tb10 81.157(15) 5_665 3_565
Tb04 S12' Tb10 120.153(13) . 3_565
Tb10 S12' Tb10 117.66(2) 8_675 3_565
S11' S12' Tb01 66.5(3) 6_556 1_655
S11' S12' Tb01 66.5(3) 1_554 1_655
Sn11 S12' Tb01 65.61(8) 6_556 1_655
Sn11 S12' Tb01 65.61(8) 1_554 1_655
Sn06 S12' Tb01 173.28(3) . 1_655
Sn08 S12' Tb01 60.653(18) . 1_655
Tb06 S12' Tb01 125.28(2) 5_665 1_655
Tb04 S12' Tb01 113.50(2) . 1_655
Tb10 S12' Tb01 71.661(14) 8_675 1_655
Tb10 S12' Tb01 71.661(14) 3_565 1_655
S11' S12' Tb09 57.2(3) 6_556 .
S11' S12' Tb09 126.4(2) 1_554 .
Sn11 S12' Tb09 59.88(7) 6_556 .
Sn11 S12' Tb09 123.03(6) 1_554 .
Sn06 S12' Tb09 61.105(12) . .
Sn08 S12' Tb09 116.129(13) . .
Tb06 S12' Tb09 86.468(14) 5_665 .
Tb04 S12' Tb09 65.804(12) . .
Tb10 S12' Tb09 167.57(2) 8_675 .
Tb10 S12' Tb09 60.997(11) 3_565 .
Tb01 S12' Tb09 117.215(13) 1_655 .
S11' Ru01 Sn10 79.5(3) 8_575 .
S11' Ru01 Sn06 112.3(2) 8_575 .
Sn10 Ru01 Sn06 108.30(2) . .
S11' Ru01 Sn11 3.6(3) 8_575 8_575
Sn10 Ru01 Sn11 79.34(9) . 8_575
Sn06 Ru01 Sn11 108.88(7) . 8_575
S11' Ru01 Sn05 104.4(3) 8_575 .
Sn10 Ru01 Sn05 175.45(2) . .
Sn06 Ru01 Sn05 72.55(2) . .
Sn11 Ru01 Sn05 104.73(9) 8_575 .
S11' Ru01 Sn03 121.2(2) 8_575 .
Sn10 Ru01 Sn03 115.99(2) . .
Sn06 Ru01 Sn03 114.30(2) . .
Sn11 Ru01 Sn03 124.59(7) 8_575 .
Sn05 Ru01 Sn03 60.09(2) . .
S11' Ru01 Ru01 161.3(3) 8_575 6
Sn10 Ru01 Ru01 118.059(14) . 6
Sn06 Ru01 Ru01 58.090(13) . 6
Sn11 Ru01 Ru01 160.00(8) 8_575 6
Sn05 Ru01 Ru01 58.346(13) . 6
Sn03 Ru01 Ru01 59.006(13) . 6
S11' Ru01 Tb10 69.8(3) 8_575 .
Sn10 Ru01 Tb10 64.820(15) . .
Sn06 Ru01 Tb10 172.69(2) . .
Sn11 Ru01 Tb10 73.03(7) 8_575 .
Sn05 Ru01 Tb10 114.10(2) . .
Sn03 Ru01 Tb10 68.581(17) . .
Ru01 Ru01 Tb10 121.996(12) 6 .
S11' Ru01 Tb02 134.9(3) 8_575 .
Sn10 Ru01 Tb02 64.646(16) . .
Sn06 Ru01 Tb02 104.66(2) . .
Sn11 Ru01 Tb02 136.81(8) 8_575 .
Sn05 Ru01 Tb02 110.80(2) . .
Sn03 Ru01 Tb02 59.973(17) . .
Ru01 Ru01 Tb02 63.133(10) 6 .
Tb10 Ru01 Tb02 70.571(15) . .
S11' Ru01 Tb09 64.2(3) 8_575 .
Sn10 Ru01 Tb09 59.797(14) . .
Sn06 Ru01 Tb09 64.445(16) . .
Sn11 Ru01 Tb09 60.91(7) 8_575 .
Sn05 Ru01 Tb09 123.85(2) . .
Sn03 Ru01 Tb09 173.34(2) . .
Ru01 Ru01 Tb09 117.406(10) 6 .
Tb10 Ru01 Tb09 111.856(17) . .
Tb02 Ru01 Tb09 113.600(17) . .
S11' Ru01 Tb07 61.5(3) 8_575 6_556
Sn10 Ru01 Tb07 125.315(19) . 6_556
Sn06 Ru01 Tb07 60.782(16) . 6_556
Sn11 Ru01 Tb07 59.42(8) 8_575 6_556
Sn05 Ru01 Tb07 59.124(15) . 6_556
Sn03 Ru01 Tb07 116.68(2) . 6_556
Ru01 Ru01 Tb07 100.806(9) 6 6_556
Tb10 Ru01 Tb07 124.705(18) . 6_556
Tb02 Ru01 Tb07 163.445(17) . 6_556
Tb09 Ru01 Tb07 68.880(12) . 6_556
S11' Ru01 Tb04 125.1(3) 8_575 .
Sn10 Ru01 Tb04 59.694(15) . .
Sn06 Ru01 Tb04 57.284(17) . .
Sn11 Ru01 Tb04 122.51(8) 8_575 .
Sn05 Ru01 Tb04 118.55(2) . .
Sn03 Ru01 Tb04 109.66(2) . .
Ru01 Ru01 Tb04 65.635(9) 6 .
Tb10 Ru01 Tb04 115.583(17) . .
Tb02 Ru01 Tb04 58.137(13) . .
Tb09 Ru01 Tb04 63.932(13) . .
Tb07 Ru01 Tb04 113.079(16) 6_556 .
Tb11 R02' Sn11 90.34(13) 5_665 1_454
Tb11 R02' Sn11 90.34(13) 5_665 6_456
Sn11 R02' Sn11 88.3(2) 1_454 6_456
Tb11 R02' T11' 3.66(12) 5_665 5_665
Sn11 R02' T11' 92.97(14) 1_454 5_665
Sn11 R02' T11' 92.97(14) 6_456 5_665
Tb11 R02' Sn05 130.22(14) 5_665 .
Sn11 R02' Sn05 122.96(12) 1_454 .
Sn11 R02' Sn05 122.96(12) 6_456 .
T11' R02' Sn05 126.56(16) 5_665 .
Tb11 R02' S11' 92.8(3) 5_665 1_454
Sn11 R02' S11' 2.6(4) 1_454 1_454
Sn11 R02' S11' 87.6(2) 6_456 1_454
T11' R02' S11' 95.5(3) 5_665 1_454
Sn05 R02' S11' 121.5(3) . 1_454
Tb11 R02' S11' 92.8(3) 5_665 6_456
Sn11 R02' S11' 87.6(2) 1_454 6_456
Sn11 R02' S11' 2.6(4) 6_456 6_456
T11' R02' S11' 95.5(3) 5_665 6_456
Sn05 R02' S11' 121.5(3) . 6_456
S11' R02' S11' 86.8(6) 1_454 6_456
Tb11 R02' Tb01 162.66(15) 5_665 .
Sn11 R02' Tb01 77.32(11) 1_454 .
Sn11 R02' Tb01 77.32(11) 6_456 .
T11' R02' Tb01 166.32(17) 5_665 .
Sn05 R02' Tb01 67.12(7) . .
S11' R02' Tb01 74.8(3) 1_454 .
S11' R02' Tb01 74.8(3) 6_456 .
Tb11 R02' Tb09 95.30(7) 5_665 3_465
Sn11 R02' Tb09 156.87(14) 1_454 3_465
Sn11 R02' Tb09 69.31(9) 6_456 3_465
T11' R02' Tb09 93.83(7) 5_665 3_465
Sn05 R02' Tb09 68.81(6) . 3_465
S11' R02' Tb09 155.5(3) 1_454 3_465
S11' R02' Tb09 69.8(3) 6_456 3_465
Tb01 R02' Tb09 91.70(6) . 3_465
Tb11 R02' Tb09 95.30(7) 5_665 8_575
Sn11 R02' Tb09 69.31(9) 1_454 8_575
Sn11 R02' Tb09 156.87(14) 6_456 8_575
T11' R02' Tb09 93.83(7) 5_665 8_575
Sn05 R02' Tb09 68.81(6) . 8_575
S11' R02' Tb09 69.8(3) 1_454 8_575
S11' R02' Tb09 155.5(3) 6_456 8_575
Tb01 R02' Tb09 91.70(6) . 8_575
Tb09 R02' Tb09 132.09(12) 3_465 8_575
Tb11 R02' Sn03 74.65(9) 5_665 .
Sn11 R02' Sn03 133.91(10) 1_454 .
Sn11 R02' Sn03 133.91(10) 6_456 .
T11' R02' Sn03 70.99(12) 5_665 .
Sn05 R02' Sn03 55.57(6) . .
S11' R02' Sn03 135.4(3) 1_454 .
S11' R02' Sn03 135.4(3) 6_456 .
Tb01 R02' Sn03 122.70(11) . .
Tb09 R02' Sn03 69.09(6) 3_465 .
Tb09 R02' Sn03 69.09(6) 8_575 .

loop_
_geom_bond_atom_site_label_1
_geom_bond_atom_site_label_2
_geom_bond_distance
_geom_bond_site_symmetry_2
Tb01 R02' 2.833(3) .
Tb01 Sn05 3.0574(7) .
Tb01 Sn10 3.0963(7) 3_465
Tb01 Sn10 3.0963(7) 8_575
Tb01 Sn08 3.2311(8) 1_455
Tb01 Ru12 3.2906(8) 1_455
Tb01 S12' 3.2906(8) 1_455
Tb01 Sn11 3.360(4) 6_456
Tb01 Sn11 3.360(4) 1_454
Tb01 S11' 3.364(14) 6_456
Tb01 S11' 3.364(14) 1_454
Tb01 Tb10 3.8126(6) 8_575
Tb02 Sn03 3.0282(8) .
Tb02 Sn01 3.1410(5) 3_565
Tb02 Sn01 3.1410(5) 7_665
Tb02 Sn10 3.1974(6) .
Tb02 Sn10 3.1974(6) 6
Tb02 Ru01 3.2065(6) 6
Tb02 Ru01 3.2065(6) .
Tb02 Tb04 3.2754(6) .
Tb02 Sn04 3.2933(6) .
Tb02 Sn04 3.2933(6) 6
Tb02 Tb10 3.5827(6) 6
Tb02 Tb10 3.5827(6) .
Tb03 Sn03 3.1236(7) .
Tb03 Sn02 3.1847(5) .
Tb03 Sn01 3.2595(5) 3_565
Tb03 Sn01 3.2595(5) 7_665
Tb03 Sn04 3.2626(6) 2_675
Tb03 Sn04 3.2626(6) 5_675
Tb03 T11' 3.277(4) 5_665
Tb03 Sn09 3.2856(6) 8_575
Tb03 Sn09 3.2856(6) 3_465
Tb03 Tb11 3.5941(13) 5_665
Tb03 Tb02 3.6581(6) 5_675
Tb04 Sn06 3.0732(8) .
Tb04 Sn10 3.1785(6) 6
Tb04 Sn10 3.1785(6) .
Tb04 Sn11 3.190(4) 6_556
Tb04 Sn11 3.190(4) 1_554
Tb04 S12' 3.2007(8) .
Tb04 S11' 3.246(14) 6_556
Tb04 S11' 3.246(14) 1_554
Tb04 Sn04 3.3389(6) .
Tb04 Sn04 3.3389(6) 6
Tb05 Sn09 3.0558(4) 4_545
Tb05 Sn09 3.0558(4) 3_455
Tb05 Sn02 3.0908(7) 1_545
Tb05 Sn04 3.1567(5) 1_445
Tb05 Sn04 3.1567(5) 2_665
Tb05 Sn07 3.3369(6) 3_455
Tb05 Sn07 3.3369(6) 7_656
Tb05 Tb07 3.8575(3) 7_655
Tb05 Tb07 3.8575(3) 8_565
Tb05 Tb08 3.8659(4) 3_455
Tb05 Tb08 3.8659(4) 4_545
Tb05 Tb06 3.9337(6) 7_656
Tb06 Sn09 3.0761(7) 5_665
Tb06 Sn09 3.0761(7) 2_665
Tb06 Sn06 3.1267(8) 5_665
Tb06 Ru12 3.1603(8) 5_665
Tb06 S12' 3.1603(8) 5_665
Tb06 Sn08 3.3471(8) 5_665
Tb06 Sn07 3.4257(8) 5_665
Tb06 Sn07 3.5159(8) .
Tb06 Tb08 3.7469(5) 2_665
Tb06 Tb08 3.7469(5) 5_665
Tb06 Tb07 3.8693(5) 5_666
Tb06 Tb07 3.8693(5) 2_664
Tb07 Sn04 3.1269(6) 8_576
Tb07 Sn05 3.1291(6) 1_556
Tb07 Sn11 3.136(4) 3_466
Tb07 S11' 3.193(14) 3_466
Tb07 Sn06 3.1981(6) 1_556
Tb07 Sn10 3.2115(6) 8_576
Tb07 Sn07 3.2530(6) 5_666
Tb07 Sn09 3.2656(5) 6_556
Tb07 Ru01 3.4602(6) 6_556
Tb07 Tb05 3.8575(3) 7_666
Tb07 Tb06 3.8693(5) 5_666
Tb07 Tb09 3.8964(5) 6_556
Tb08 Sn01 3.0868(6) 1_655
Tb08 Sn07 3.1838(6) .
Tb08 Sn04 3.2169(6) 4_645
Tb08 Sn10 3.3155(5) 4_645
Tb08 Sn08 3.3172(6) .
Tb08 Sn08 3.3896(6) 5_765
Tb08 Sn09 3.5167(5) .
Tb08 Tb10 3.7350(5) 4_645
Tb08 Tb06 3.7469(5) 5_665
Tb08 Tb10 3.8085(4) 3_565
Tb08 Tb01 3.8475(5) 5_665
Tb08 Tb05 3.8659(4) 3
Tb09 R02' 3.0216(15) 3_565
Tb09 S11' 3.104(12) 6_556
Tb09 Sn10 3.1278(5) .
Tb09 Sn11 3.184(4) 8_575
Tb09 Sn09 3.2265(5) .
Tb09 Sn05 3.2403(6) 3_565
Tb09 Sn11 3.258(3) 6_556
Tb09 S11' 3.286(13) 8_575
Tb09 Sn06 3.3414(6) .
Tb09 Ru01 3.4294(6) .
Tb09 Tb10 3.4456(5) 3_565
Tb09 Sn03 3.5395(6) 3_565
Tb10 Ru01 2.9881(6) .
Tb10 Sn09 3.0687(6) 3_465
Tb10 Sn10 3.0700(6) .
Tb10 Sn08 3.1234(6) 3_465
Tb10 S11' 3.221(10) 8_575
Tb10 Ru12 3.2217(6) 3_465
Tb10 S12' 3.2217(6) 3_465
Tb10 Sn03 3.2720(6) .
Tb10 Sn01 3.3155(4) 3_565
Tb10 Sn11 3.415(2) 8_575
Tb10 Tb09 3.4456(4) 3_465
Tb11 R02' 2.224(3) 5_665
Tb11 Sn09 3.2504(9) 7_755
Tb11 Sn09 3.2504(9) 4_645
Tb11 Sn04 3.3782(12) 2_765
Tb11 Sn04 3.3782(12) 5_765
Tb11 Sn11 3.380(3) 5_766
Tb11 Sn11 3.380(3) 2_764
Tb11 Sn03 3.3896(13) 5_665
Tb11 Sn02 3.5291(13) 1_645
Tb11 Tb04 3.5517(12) 5_765
Tb11 S11' 3.586(9) 5_766
Tb11 S11' 3.586(9) 2_764
T11' R02' 2.601(5) 5_665
T11' Sn09 3.110(2) 7_755
T11' Sn09 3.110(2) 4_645
T11' Sn02 3.141(4) 1_645
T11' Sn04 3.240(4) 2_765
T11' Sn04 3.240(4) 5_765
T11' Tb03 3.277(4) 5_665
T11' Sn03 3.413(4) 5_665
T11' Tb04 3.758(4) 5_765
Sn01 Tb08 3.0868(6) 1_455
Sn01 Tb08 3.0868(6) 2_665
Sn01 Tb02 3.1410(5) 3_465
Sn01 Tb02 3.1410(5) 7_656
Sn01 Sn01 3.1681(13) 5_566
Sn01 Tb03 3.2595(5) 7_656
Sn01 Tb03 3.2595(5) 3_465
Sn01 Tb10 3.3155(4) 4_545
Sn01 Tb10 3.3155(4) 3_465
Sn02 Sn04 3.0689(4) 2_675
Sn02 Sn04 3.0690(4) 6_455
Sn02 Sn04 3.0690(4) 1_455
Sn02 Sn04 3.0689(4) 5_675
Sn02 Tb05 3.0908(7) 1_565
Sn02 Tb05 3.0908(7) 5_565
Sn02 T11' 3.141(4) 1_465
Sn02 T11' 3.141(4) 5_665
Sn02 Tb03 3.1847(5) 5_575
Sn02 Tb11 3.5291(13) 5_665
Sn02 Tb11 3.5291(13) 1_465
Sn03 Sn05 2.7917(9) .
Sn03 Ru01 2.8140(7) .
Sn03 Ru01 2.8140(7) 6
Sn03 R02' 3.214(3) .
Sn03 Tb10 3.2720(6) 6
Sn03 Tb11 3.3896(13) 5_665
Sn03 T11' 3.413(4) 5_665
Sn03 Tb09 3.5395(6) 8_575
Sn03 Tb09 3.5395(6) 3_465
Sn04 Sn04 2.9141(10) 6
Sn04 Sn10 2.9338(6) .
Sn04 Sn02 3.0689(4) 1_655
Sn04 Tb07 3.1269(6) 8_675
Sn04 Tb05 3.1567(5) 1_665
Sn04 Tb08 3.2169(6) 4_655
Sn04 T11' 3.240(4) 5_765
Sn04 Tb03 3.2626(6) 5_675
Sn04 Tb11 3.3782(12) 5_765
Sn05 R02' 2.693(3) .
Sn05 Ru01 2.7613(7) .
Sn05 Ru01 2.7613(7) 6
Sn05 Tb07 3.1291(6) 1_554
Sn05 Tb07 3.1291(6) 6_556
Sn05 Tb09 3.2403(6) 8_575
Sn05 Tb09 3.2403(6) 3_465
Sn05 Sn06 3.2559(9) .
Sn06 Ru01 2.7415(7) 6
Sn06 Ru01 2.7415(7) .
Sn06 S12' 2.9503(10) .
Sn06 Tb06 3.1267(8) 5_665
Sn06 Tb07 3.1981(6) 1_554
Sn06 Tb07 3.1981(6) 6_556
Sn06 Tb09 3.3414(6) 6
Sn07 Tb08 3.1838(6) 6
Sn07 Tb07 3.2530(6) 2_664
Sn07 Tb07 3.2530(6) 5_666
Sn07 Tb05 3.3369(6) 7_665
Sn07 Tb05 3.3369(6) 3
Sn07 Tb06 3.4257(8) 5_665
Sn08 Sn08 3.0381(13) 5_765
Sn08 S12' 3.1005(10) .
Sn08 Tb10 3.1234(6) 3_565
Sn08 Tb10 3.1234(6) 8_675
Sn08 Tb01 3.2311(8) 1_655
Sn08 Tb08 3.3172(6) 6
Sn08 Tb06 3.3471(8) 5_665
Sn08 Tb08 3.3896(6) 2_765
Sn08 Tb08 3.3896(6) 5_765
Sn09 Tb05 3.0558(4) 3
Sn09 Tb10 3.0687(6) 3_565
Sn09 Tb06 3.0761(7) 5_665
Sn09 T11' 3.110(2) 7_766
Sn09 Tb11 3.2504(9) 7_766
Sn09 Tb07 3.2656(5) 6_556
Sn09 Tb03 3.2856(6) 3_565
Sn10 Ru01 2.7247(6) .
Sn10 Tb01 3.0963(7) 3_565
Sn10 Tb07 3.2115(5) 8_675
Sn10 Tb08 3.3155(5) 4_655
Sn11 R02' 2.532(4) 1_656
Sn11 Ru01 2.741(4) 8_676
Sn11 Ru12 2.878(4) 1_556
Sn11 S12' 2.878(4) 1_556
Sn11 Tb07 3.136(4) 3_566
Sn11 Tb09 3.184(4) 8_676
Sn11 Tb04 3.190(4) 1_556
Sn11 Tb09 3.258(3) 6_556
Sn11 Tb01 3.360(4) 1_656
Sn11 Tb11 3.380(3) 5_766
Sn11 Tb10 3.415(2) 8_676
S11' Ru01 2.619(13) 8_676
S11' R02' 2.706(11) 1_656
S11' Ru12 2.797(14) 1_556
S11' S12' 2.797(14) 1_556
S11' Tb09 3.104(12) 6_556
S11' Tb07 3.193(14) 3_566
S11' Tb10 3.221(10) 8_676
S11' Tb04 3.246(14) 1_556
S11' Tb09 3.286(13) 8_676
S11' Tb01 3.364(14) 1_656
S11' Tb11 3.586(9) 5_766
S12' S11' 2.797(14) 6_556
S12' S11' 2.797(14) 1_554
S12' Sn11 2.878(4) 6_556
S12' Sn11 2.878(4) 1_554
S12' Tb06 3.1603(8) 5_665
S12' Tb10 3.2217(6) 8_675
S12' Tb10 3.2217(6) 3_565
S12' Tb01 3.2906(8) 1_655
Ru01 S11' 2.619(13) 8_575
Ru01 Sn11 2.741(4) 8_575
Ru01 Ru01 2.8982(11) 6
Ru01 Tb07 3.4602(6) 6_556
R02' Tb11 2.224(3) 5_665
R02' Sn11 2.532(4) 1_454
R02' Sn11 2.532(4) 6_456
R02' T11' 2.601(5) 5_665
R02' S11' 2.706(11) 1_454
R02' S11' 2.706(11) 6_456
R02' Tb09 3.0216(15) 3_465
R02' Tb09 3.0216(15) 8_575
